data_1563342
loop_
_publ_author_name
'Allred, J.M.'
'Wang, L.M.'
'Khalifah, P.'
'Cava, R.J.'

_publ_section_title
;
 Na27Ru14O48: A new mixed-valence sodium ruthenate with magnetic
 heptameric plaquettes
;
_journal_issue 1
_journal_name_full 'Journal of Solid State Chemistry'
_journal_page_first 44
_journal_page_last 51
_journal_paper_doi 10.1016/j.jssc.2010.10.016
_journal_volume 184
_journal_year 2011
_chemical_formula_sum 'Na27 O48 Ru14'
_chemical_formula_weight 2803.70
_space_group_IT_number 2
_space_group_name_Hall '-P 1'
_space_group_name_H-M_alt 'P -1'
_symmetry_cell_setting triclinic
_symmetry_space_group_name_H-M 'P -1'
_atom_sites_solution_hydrogens .
_atom_sites_solution_primary direct
_atom_sites_solution_secondary difmap
_audit_creation_method SHELXL-97
_cell_angle_alpha 88.517(4)
_cell_angle_beta 87.194(3)
_cell_angle_gamma 75.165(3)
_cell_formula_units_Z 1
_cell_length_a 5.7763(4)
_cell_length_b 10.9910(9)
_cell_length_c 18.2042(13)
_cell_measurement_temperature 296(2)
_cell_volume 1115.77(14)
_computing_cell_refinement 'Bruker SAINT'
_computing_data_collection 'Bruker APEX2'
_computing_data_reduction 'Bruker SAINT'
_computing_molecular_graphics Diamond
_computing_structure_refinement 'SHELXL-97 (Sheldrick, 1997)'
_computing_structure_solution 'SHELXS-97 (Sheldrick, 1990)'
_diffrn_ambient_temperature 296(2)
_diffrn_measured_fraction_theta_full 0.993
_diffrn_measured_fraction_theta_max 0.935
_diffrn_measurement_device_type 'Bruker APEX-II CCD'
_diffrn_measurement_method '\f and \w scans'
_diffrn_radiation_monochromator graphite
_diffrn_radiation_source 'fine-focus sealed tube'
_diffrn_radiation_type MoK\a
_diffrn_radiation_wavelength 0.71073
_diffrn_reflns_av_R_equivalents 0.0231
_diffrn_reflns_av_sigmaI/netI 0.0418
_diffrn_reflns_limit_h_max 8
_diffrn_reflns_limit_h_min -8
_diffrn_reflns_limit_k_max 15
_diffrn_reflns_limit_k_min -15
_diffrn_reflns_limit_l_max 25
_diffrn_reflns_limit_l_min -25
_diffrn_reflns_number 10814
_diffrn_reflns_theta_full 25.00
_diffrn_reflns_theta_max 30.54
_diffrn_reflns_theta_min 1.12
_exptl_absorpt_coefficient_mu 4.988
_exptl_absorpt_correction_type numerical
_exptl_crystal_colour black
_exptl_crystal_density_diffrn 4.173
_exptl_crystal_density_method 'not measured'
_exptl_crystal_description columnar
_exptl_crystal_F_000 1297
_exptl_crystal_size_max 0.211
_exptl_crystal_size_mid 0.104
_exptl_crystal_size_min 0.055
_refine_diff_density_max 2.551
_refine_diff_density_min -1.953
_refine_diff_density_rms 0.277
_refine_ls_extinction_method none
_refine_ls_goodness_of_fit_ref 1.066
_refine_ls_hydrogen_treatment .
_refine_ls_matrix_type full
_refine_ls_number_parameters 439
_refine_ls_number_reflns 6390
_refine_ls_number_restraints 2
_refine_ls_restrained_S_all 1.067
_refine_ls_R_factor_all 0.0539
_refine_ls_R_factor_gt 0.0424
_refine_ls_shift/su_max 0.003
_refine_ls_shift/su_mean 0.000
_refine_ls_structure_factor_coef Fsqd
_refine_ls_weighting_details 'calc w=1/[\s^2^(Fo^2^)+(0.0410P)^2^+14.2084P] where P=(Fo^2^+2Fc^2^)/3'
_refine_ls_weighting_scheme calc
_refine_ls_wR_factor_gt 0.1049
_refine_ls_wR_factor_ref 0.1101
_reflns_number_gt 5302
_reflns_number_total 6390
_reflns_threshold_expression >2sigma(I)
_cod_data_source_file JSSC-2011-184-44.cif
_cod_data_source_block shelxl
_cod_database_code 1563342

loop_
_symmetry_equiv_pos_as_xyz
'x, y, z'
'-x, -y, -z'

loop_
_atom_site_label
_atom_site_type_symbol
_atom_site_fract_x
_atom_site_fract_y
_atom_site_fract_z
_atom_site_U_iso_or_equiv
_atom_site_adp_type
_atom_site_occupancy
_atom_site_symmetry_multiplicity
_atom_site_calc_flag
_atom_site_refinement_flags
_atom_site_disorder_assembly
_atom_site_disorder_group
Na1 Na 0.1270(5) 0.4065(3) 0.15282(16) 0.0191(6) Uani 1 1 d . . 1
Na2 Na 0.1483(5) 0.3656(3) -0.04561(16) 0.0195(6) Uani 1 1 d . . 1
Na3 Na 0.2664(5) -0.1996(3) 0.27523(15) 0.0199(6) Uani 1 1 d . . 1
Na4 Na 0.3950(6) 0.2027(3) 0.24601(18) 0.0277(11) Uani 0.977(13) 1 d P . 1
Na5 Na -0.4508(6) 0.5089(3) 0.18345(17) 0.0230(10) Uani 0.977(13) 1 d P . 1
Na6 Na -0.3981(5) -0.0728(3) 0.15720(18) 0.0229(6) Uani 1 1 d . . 1
Na7 Na 0.1232(5) 0.3149(3) -0.22077(15) 0.0196(6) Uani 1 1 d . . 1
Na8 Na -0.0316(5) 0.0888(3) 0.33854(16) 0.0200(10) Uani 0.951(12) 1 d P . 1
Na9 Na -0.6238(5) 0.1408(3) 0.05018(18) 0.0242(6) Uani 1 1 d . . 1
Na10 Na 0.1931(6) -0.1156(3) 0.49410(19) 0.0332(7) Uani 1 1 d . . 1
Na11 Na 0.5404(7) -0.0204(3) 0.3527(3) 0.0482(11) Uani 1 1 d . . 1
Na12 Na 0.4143(6) -0.3739(3) 0.4245(2) 0.0348(8) Uani 1 1 d . . 1
Na13 Na 0.6681(6) 0.3681(3) 0.3604(2) 0.0277(12) Uani 0.861(13) 1 d P . 1
Na14 Na 0.5000 0.5000 0.0000 0.0455(16) Uani 1 2 d S . 1
O1 O 0.0198(8) -0.1506(4) 0.1743(2) 0.0123(8) Uani 1 1 d . . 1
O2 O -0.4520(8) 0.2885(4) -0.0057(2) 0.0111(8) Uani 1 1 d . . 1
O3 O 0.1260(8) -0.3609(4) 0.3293(2) 0.0139(9) Uani 1 1 d . . 1
O4 O -0.2191(7) 0.0679(4) 0.0839(2) 0.0085(8) Uani 1 1 d . . 1
O5 O 0.0471(8) 0.2014(4) 0.1429(2) 0.0127(8) Uani 1 1 d . . 1
O6 O 0.5628(9) 0.1792(5) 0.3873(3) 0.0228(11) Uani 1 1 d . . 1
O7 O 0.0149(7) 0.1813(4) -0.0172(2) 0.0091(8) Uani 1 1 d . . 1
O8 O 0.5846(9) -0.2120(5) 0.4660(3) 0.0210(10) Uani 1 1 d . . 1
O9 O -0.1517(8) 0.4189(4) 0.0625(2) 0.0145(9) Uani 1 1 d . . 1
O10 O -0.2587(7) 0.0447(4) -0.0764(2) 0.0091(8) Uani 1 1 d . . 1
O11 O -0.5243(8) 0.2705(4) -0.1530(2) 0.0160(9) Uani 1 1 d . . 1
O12 O 0.0771(8) 0.2871(4) 0.3508(2) 0.0150(9) Uani 1 1 d . . 1
O13 O 0.0371(9) -0.3248(4) 0.4916(2) 0.0174(9) Uani 1 1 d . . 1
O14 O 0.2825(8) -0.5726(4) 0.4312(2) 0.0149(9) Uani 1 1 d . . 1
O15 O 0.2671(8) 0.0110(4) 0.2374(2) 0.0142(9) Uani 1 1 d . . 1
O16 O 0.8224(8) -0.4599(4) 0.4101(2) 0.0142(9) Uani 1 1 d . . 1
O17 O -0.1843(8) 0.3893(4) -0.1163(3) 0.0152(9) Uani 1 1 d . . 1
O18 O 0.1910(10) 0.0805(4) 0.4401(3) 0.0200(10) Uani 1 1 d . . 1
O19 O -0.2263(8) 0.0667(4) 0.2361(2) 0.0151(9) Uani 1 1 d . . 1
O20 O -0.1187(10) 0.4831(5) 0.2573(3) 0.0216(11) Uani 1 1 d . . 1
O21 O 0.6327(9) -0.2351(5) 0.3223(3) 0.0252(11) Uani 1 1 d . . 1
O22 O -0.4672(9) 0.3050(4) 0.1394(3) 0.0182(10) Uani 1 1 d . . 1
O23 O 0.3720(10) 0.4140(5) 0.2736(3) 0.0230(11) Uani 1 1 d . . 1
O24 O -0.0462(9) -0.1228(4) 0.3861(3) 0.0191(10) Uani 1 1 d . . 1
Ru1 Ru 0.0000 0.0000 0.0000 0.00702(13) Uani 1 2 d S . 1
Ru5 Ru 0.0000 -0.5000 0.5000 0.01183(15) Uani 0.9483(8) 2 d SP . 1
Ru6 Ru -0.14638(9) -0.26813(5) 0.39345(3) 0.01029(11) Uani 0.9483(8) 1 d P . 1
Ru7 Ru 0.09865(9) 0.46267(5) 0.32944(3) 0.00927(11) Uani 0.9483(8) 1 d P . 1
Ru8 Ru 0.27277(10) 0.23148(5) 0.43750(3) 0.01098(12) Uani 0.9483(8) 1 d P . 1
Ru15 Ru -0.120(2) -0.4884(10) 0.4969(6) 0.01183(15) Uani 0.0517(8) 1 d PD . -2
Ru16 Ru -0.3413(17) -0.2535(8) 0.4017(5) 0.01029(11) Uani 0.0517(8) 1 d PD . 2
Ru17 Ru -0.1232(17) 0.4830(8) 0.3280(5) 0.00927(11) Uani 0.0517(8) 1 d PD . 2
Ru18 Ru 0.1207(18) 0.2478(8) 0.4255(5) 0.01098(12) Uani 0.0517(8) 1 d PD . 2
Ru2 Ru -0.25365(9) 0.23603(4) -0.09699(3) 0.00818(11) Uani 0.9829(8) 1 d P . 1
Ru3 Ru 0.02618(9) 0.02984(4) 0.17102(3) 0.00806(11) Uani 0.9829(8) 1 d P . 1
Ru4 Ru -0.21674(8) 0.26220(4) 0.07410(3) 0.00792(11) Uani 0.9829(8) 1 d P . 1
Ru12 Ru -0.029(5) 0.211(2) -0.1051(14) 0.00818(11) Uani 0.0171(8) 1 d P . 4
Ru13 Ru -0.174(5) 0.053(2) 0.1660(14) 0.00806(11) Uani 0.0171(8) 1 d P . 4
Ru14 Ru -0.392(5) 0.288(2) 0.0649(14) 0.00792(11) Uani 0.0171(8) 1 d P . 4
Na33 Na 0.763(5) 0.289(2) 0.2579(14) 0.015(8) Uiso 0.102(12) 1 d P A 5

loop_
_atom_site_aniso_label
_atom_site_aniso_U_11
_atom_site_aniso_U_22
_atom_site_aniso_U_33
_atom_site_aniso_U_23
_atom_site_aniso_U_13
_atom_site_aniso_U_12
Na1 0.0185(14) 0.0180(13) 0.0213(13) -0.0028(10) -0.0017(11) -0.0052(11)
Na2 0.0156(13) 0.0164(13) 0.0271(14) 0.0053(11) -0.0050(11) -0.0051(10)
Na3 0.0214(14) 0.0187(14) 0.0222(13) 0.0081(11) -0.0085(11) -0.0093(11)
Na4 0.034(2) 0.0141(16) 0.0319(19) -0.0023(12) 0.0083(14) -0.0028(13)
Na5 0.0256(18) 0.0203(16) 0.0263(17) 0.0040(12) -0.0026(13) -0.0120(12)
Na6 0.0165(14) 0.0188(14) 0.0350(16) 0.0009(12) 0.0005(12) -0.0079(11)
Na7 0.0233(15) 0.0169(13) 0.0193(13) 0.0035(10) -0.0059(11) -0.0058(11)
Na8 0.0164(16) 0.0259(18) 0.0182(15) -0.0067(11) 0.0014(11) -0.0061(12)
Na9 0.0151(13) 0.0219(15) 0.0380(17) 0.0130(12) -0.0067(12) -0.0095(11)
Na10 0.0304(18) 0.0288(17) 0.0378(18) 0.0063(14) -0.0029(15) -0.0030(14)
Na11 0.0315(19) 0.0179(16) 0.095(3) -0.0114(19) -0.019(2) -0.0025(14)
Na12 0.0228(16) 0.0288(18) 0.053(2) -0.0113(15) 0.0035(16) -0.0069(13)
Na13 0.0147(18) 0.0173(18) 0.051(3) -0.0019(15) -0.0011(16) -0.0045(13)
Na14 0.039(3) 0.0044(18) 0.094(4) -0.001(2) -0.049(3) 0.0004(17)
O1 0.015(2) 0.012(2) 0.0099(19) 0.0008(15) 0.0009(17) -0.0044(17)
O2 0.011(2) 0.0086(19) 0.0130(19) -0.0002(15) -0.0006(17) -0.0008(15)
O3 0.018(2) 0.011(2) 0.0118(19) 0.0019(16) 0.0033(17) -0.0033(17)
O4 0.0063(18) 0.0082(19) 0.0103(18) 0.0029(14) 0.0011(15) -0.0012(14)
O5 0.013(2) 0.012(2) 0.0135(19) 0.0027(16) -0.0026(17) -0.0026(16)
O6 0.014(2) 0.014(2) 0.040(3) -0.001(2) 0.003(2) -0.0025(18)
O7 0.010(2) 0.0080(19) 0.0098(18) 0.0002(15) 0.0000(16) -0.0033(15)
O8 0.022(3) 0.017(2) 0.025(2) -0.0014(19) -0.002(2) -0.008(2)
O9 0.018(2) 0.0079(19) 0.019(2) 0.0042(16) -0.0040(18) -0.0048(17)
O10 0.0074(19) 0.0100(19) 0.0095(18) 0.0021(15) -0.0012(15) -0.0015(15)
O11 0.016(2) 0.015(2) 0.017(2) 0.0035(17) -0.0060(18) -0.0027(17)
O12 0.020(2) 0.009(2) 0.016(2) 0.0011(16) -0.0041(18) -0.0037(17)
O13 0.028(3) 0.011(2) 0.014(2) -0.0002(17) -0.0004(19) -0.0067(19)
O14 0.017(2) 0.010(2) 0.018(2) 0.0017(16) -0.0041(18) -0.0020(17)
O15 0.012(2) 0.017(2) 0.014(2) 0.0022(17) -0.0031(17) -0.0037(17)
O16 0.015(2) 0.015(2) 0.013(2) -0.0011(16) 0.0050(18) -0.0049(17)
O17 0.017(2) 0.011(2) 0.019(2) 0.0032(17) -0.0024(19) -0.0060(17)
O18 0.033(3) 0.011(2) 0.019(2) 0.0005(18) -0.005(2) -0.010(2)
O19 0.012(2) 0.015(2) 0.016(2) -0.0018(17) -0.0009(18) 0.0012(17)
O20 0.033(3) 0.016(2) 0.017(2) 0.0007(18) -0.012(2) -0.006(2)
O21 0.020(3) 0.022(3) 0.033(3) -0.003(2) -0.013(2) -0.001(2)
O22 0.020(2) 0.016(2) 0.016(2) -0.0048(18) 0.0055(19) -0.0003(18)
O23 0.030(3) 0.016(2) 0.020(2) -0.0048(19) 0.013(2) -0.004(2)
O24 0.026(3) 0.011(2) 0.021(2) 0.0016(18) -0.002(2) -0.0059(19)
Ru1 0.0080(3) 0.0059(3) 0.0070(3) -0.0001(2) 0.0007(2) -0.0017(2)
Ru5 0.0191(5) 0.0078(3) 0.0089(3) 0.0000(2) -0.0002(3) -0.0042(3)
Ru6 0.0102(2) 0.0084(2) 0.0121(2) -0.00151(17) 0.00032(18) -0.00198(17)
Ru7 0.0124(2) 0.0069(2) 0.0079(2) -0.00056(16) 0.00067(18) -0.00161(17)
Ru8 0.0140(3) 0.0068(2) 0.0124(2) -0.00029(17) -0.00246(19) -0.00268(18)
Ru15 0.0191(5) 0.0078(3) 0.0089(3) 0.0000(2) -0.0002(3) -0.0042(3)
Ru16 0.0102(2) 0.0084(2) 0.0121(2) -0.00151(17) 0.00032(18) -0.00198(17)
Ru17 0.0124(2) 0.0069(2) 0.0079(2) -0.00056(16) 0.00067(18) -0.00161(17)
Ru18 0.0140(3) 0.0068(2) 0.0124(2) -0.00029(17) -0.00246(19) -0.00268(18)
Ru2 0.0101(2) 0.0061(2) 0.0084(2) 0.00020(15) -0.00057(17) -0.00224(16)
Ru3 0.0091(2) 0.0070(2) 0.0080(2) -0.00027(15) 0.00019(17) -0.00180(16)
Ru4 0.0087(2) 0.0059(2) 0.0089(2) -0.00062(15) 0.00042(17) -0.00153(16)
Ru12 0.0101(2) 0.0061(2) 0.0084(2) 0.00020(15) -0.00057(17) -0.00224(16)
Ru13 0.0091(2) 0.0070(2) 0.0080(2) -0.00027(15) 0.00019(17) -0.00180(16)
Ru14 0.0087(2) 0.0059(2) 0.0089(2) -0.00062(15) 0.00042(17) -0.00153(16)

loop_
_atom_type_symbol
_atom_type_description
_atom_type_scat_dispersion_real
_atom_type_scat_dispersion_imag
_atom_type_scat_source
Na Na 0.0362 0.0249 'International Tables Vol C Tables 4.2.6.8 and 6.1.1.4'
O O 0.0106 0.0060 'International Tables Vol C Tables 4.2.6.8 and 6.1.1.4'
Ru Ru -1.2594 0.8363 'International Tables Vol C Tables 4.2.6.8 and 6.1.1.4'

loop_
_geom_angle_atom_site_label_1
_geom_angle_atom_site_label_2
_geom_angle_atom_site_label_3
_geom_angle
_geom_angle_site_symmetry_1
_geom_angle_site_symmetry_3
O22 Na1 O9 124.8(2) 1_655 .
O22 Na1 O20 131.7(2) 1_655 .
O9 Na1 O20 102.5(2) . .
O22 Na1 O17 93.95(19) 1_655 2_565
O9 Na1 O17 91.22(18) . 2_565
O20 Na1 O17 94.19(19) . 2_565
O22 Na1 O5 87.35(19) 1_655 .
O9 Na1 O5 71.54(16) . .
O20 Na1 O5 100.20(19) . .
O17 Na1 O5 159.51(19) 2_565 .
O22 Na1 O23 66.39(17) 1_655 .
O9 Na1 O23 168.7(2) . .
O20 Na1 O23 66.25(18) . .
O17 Na1 O23 88.89(17) 2_565 .
O5 Na1 O23 110.21(18) . .
O22 Na1 Na4 53.37(15) 1_655 .
O9 Na1 Na4 134.19(17) . .
O20 Na1 Na4 87.97(16) . .
O17 Na1 Na4 132.90(16) 2_565 .
O5 Na1 Na4 62.69(14) . .
O23 Na1 Na4 49.42(13) . .
O22 Na1 Na5 52.07(14) 1_655 1_655
O9 Na1 Na5 139.51(17) . 1_655
O20 Na1 Na5 98.76(16) . 1_655
O17 Na1 Na5 52.96(13) 2_565 1_655
O5 Na1 Na5 137.26(17) . 1_655
O23 Na1 Na5 46.33(13) . 1_655
Na4 Na1 Na5 80.17(11) . 1_655
O22 Na1 Ru4 113.47(15) 1_655 .
O9 Na1 Ru4 34.28(11) . .
O20 Na1 Ru4 99.72(15) . .
O17 Na1 Ru4 125.42(15) 2_565 .
O5 Na1 Ru4 37.73(11) . .
O23 Na1 Ru4 144.72(15) . .
Na4 Na1 Ru4 100.31(10) . .
Na5 Na1 Ru4 161.53(12) 1_655 .
O22 Na1 Na2 124.09(17) 1_655 2_565
O9 Na1 Na2 46.97(12) . 2_565
O20 Na1 Na2 93.97(15) . 2_565
O17 Na1 Na2 45.31(12) 2_565 2_565
O5 Na1 Na2 118.52(15) . 2_565
O23 Na1 Na2 130.03(15) . 2_565
Na4 Na1 Na2 177.42(13) . 2_565
Na5 Na1 Na2 97.84(11) 1_655 2_565
Ru4 Na1 Na2 81.05(8) . 2_565
O22 Na1 Na5 171.26(18) 1_655 .
O9 Na1 Na5 56.47(14) . .
O20 Na1 Na5 46.04(14) . .
O17 Na1 Na5 94.66(15) 2_565 .
O5 Na1 Na5 85.11(14) . .
O23 Na1 Na5 112.29(15) . .
Na4 Na1 Na5 118.77(12) . .
Na5 Na1 Na5 133.83(14) 1_655 .
Ru4 Na1 Na5 62.16(7) . .
Na2 Na1 Na5 63.80(9) 2_565 .
O22 Na1 Ru7 98.80(15) 1_655 .
O9 Na1 Ru7 135.48(16) . .
O20 Na1 Ru7 33.07(13) . .
O17 Na1 Ru7 94.45(14) 2_565 .
O5 Na1 Ru7 105.58(14) . .
O23 Na1 Ru7 33.36(11) . .
Na4 Na1 Ru7 63.87(8) . .
Na5 Na1 Ru7 72.90(8) 1_655 .
Ru4 Na1 Ru7 124.12(9) . .
Na2 Na1 Ru7 117.21(10) 2_565 .
Na5 Na1 Ru7 79.05(8) . .
O17 Na2 O7 76.35(17) . .
O17 Na2 O9 92.52(18) . 2_565
O7 Na2 O9 161.6(2) . 2_565
O17 Na2 O2 159.8(2) . 1_655
O7 Na2 O2 97.41(17) . 1_655
O9 Na2 O2 97.80(18) 2_565 1_655
O17 Na2 O9 85.46(18) . .
O7 Na2 O9 73.28(16) . .
O9 Na2 O9 91.47(17) 2_565 .
O2 Na2 O9 111.49(18) 1_655 .
O17 Na2 O11 96.11(18) . 1_655
O7 Na2 O11 98.20(17) . 1_655
O9 Na2 O11 97.54(18) 2_565 1_655
O2 Na2 O11 65.38(15) 1_655 1_655
O9 Na2 O11 170.77(18) . 1_655
O17 Na2 Na14 142.21(15) . .
O7 Na2 Na14 140.99(15) . .
O9 Na2 Na14 50.07(12) 2_565 .
O2 Na2 Na14 48.90(11) 1_655 .
O9 Na2 Na14 98.90(14) . .
O11 Na2 Na14 85.45(12) 1_655 .
O17 Na2 Na9 127.28(16) . 1_655
O7 Na2 Na9 51.10(12) . 1_655
O9 Na2 Na9 139.03(16) 2_565 1_655
O2 Na2 Na9 48.40(12) 1_655 1_655
O9 Na2 Na9 83.47(14) . 1_655
O11 Na2 Na9 88.38(13) 1_655 1_655
Na14 Na2 Na9 90.47(9) . 1_655
O17 Na2 Ru2 34.68(11) . .
O7 Na2 Ru2 41.86(11) . .
O9 Na2 Ru2 126.62(15) 2_565 .
O2 Na2 Ru2 134.48(14) 1_655 .
O9 Na2 Ru2 80.05(12) . .
O11 Na2 Ru2 96.05(13) 1_655 .
Na14 Na2 Ru2 176.61(10) . .
Na9 Na2 Ru2 92.60(9) 1_655 .
O17 Na2 Na1 47.91(13) . 2_565
O7 Na2 Na1 124.14(15) . 2_565
O9 Na2 Na1 45.70(13) 2_565 2_565
O2 Na2 Na1 135.74(15) 1_655 2_565
O9 Na2 Na1 95.95(14) . 2_565
O11 Na2 Na1 91.81(13) 1_655 2_565
Na14 Na2 Na1 94.35(9) . 2_565
Na9 Na2 Na1 175.17(12) 1_655 2_565
Ru2 Na2 Na1 82.58(8) . 2_565
O17 Na2 Na7 50.65(14) . .
O7 Na2 Na7 89.59(14) . .
O9 Na2 Na7 94.62(15) 2_565 .
O2 Na2 Na7 110.88(15) 1_655 .
O9 Na2 Na7 135.85(15) . .
O11 Na2 Na7 45.61(12) 1_655 .
Na14 Na2 Na7 118.18(10) . .
Na9 Na2 Na7 117.03(12) 1_655 .
Ru2 Na2 Na7 61.49(7) . .
Na1 Na2 Na7 60.30(8) 2_565 .
O17 Na2 Ru4 79.96(13) . .
O7 Na2 Ru4 39.79(11) . .
O9 Na2 Ru4 124.51(16) 2_565 .
O2 Na2 Ru4 107.77(14) 1_655 .
O9 Na2 Ru4 33.51(10) . .
O11 Na2 Ru4 137.78(14) 1_655 .
Na14 Na2 Ru4 122.81(9) . .
Na9 Na2 Ru4 63.29(7) 1_655 .
Ru2 Na2 Ru4 57.68(5) . .
Na1 Na2 Ru4 113.89(9) 2_565 .
Na7 Na2 Ru4 119.01(9) . .
O21 Na3 O3 101.5(2) . .
O21 Na3 O1 149.9(2) . .
O3 Na3 O1 100.32(18) . .
O21 Na3 O15 92.6(2) . .
O3 Na3 O15 158.3(2) . .
O1 Na3 O15 73.58(16) . .
O21 Na3 O11 82.1(2) . 2
O3 Na3 O11 112.09(19) . 2
O1 Na3 O11 70.50(16) . 2
O15 Na3 O11 85.91(17) . 2
O21 Na3 O24 106.0(2) . .
O3 Na3 O24 67.29(17) . .
O1 Na3 O24 101.44(18) . .
O15 Na3 O24 93.14(18) . .
O11 Na3 O24 171.82(18) 2 .
O21 Na3 Na7 146.81(19) . 2
O3 Na3 Na7 52.37(13) . 2
O1 Na3 Na7 47.98(13) . 2
O15 Na3 Na7 118.90(15) . 2
O11 Na3 Na7 89.49(14) 2 2
O24 Na3 Na7 83.86(14) . 2
O21 Na3 Ru3 126.00(18) . .
O3 Na3 Ru3 132.36(16) . .
O1 Na3 Ru3 38.72(11) . .
O15 Na3 Ru3 35.49(11) . .
O11 Na3 Ru3 80.82(12) 2 .
O24 Na3 Ru3 93.69(13) . .
Na7 Na3 Ru3 83.64(8) 2 .
O21 Na3 Na11 47.13(16) . .
O3 Na3 Na11 127.41(18) . .
O1 Na3 Na11 127.56(16) . .
O15 Na3 Na11 54.01(14) . .
O11 Na3 Na11 104.27(16) 2 .
O24 Na3 Na11 81.56(15) . .
Na7 Na3 Na11 163.21(14) 2 .
Ru3 Na3 Na11 89.03(10) . .
O21 Na3 Ru2 116.44(18) . 2
O3 Na3 Ru2 105.62(14) . 2
O1 Na3 Ru2 36.57(12) . 2
O15 Na3 Ru2 82.11(13) . 2
O11 Na3 Ru2 34.43(10) 2 2
O24 Na3 Ru2 137.40(14) . 2
Na7 Na3 Ru2 62.69(8) 2 2
Ru3 Na3 Ru2 59.01(5) . 2
Na11 Na3 Ru2 125.36(12) . 2
O21 Na3 Na12 57.48(17) . .
O3 Na3 Na12 47.57(13) . .
O1 Na3 Na12 147.88(16) . .
O15 Na3 Na12 135.30(16) . .
O11 Na3 Na12 117.53(15) 2 .
O24 Na3 Na12 68.52(13) . .
Na7 Na3 Na12 99.93(11) 2 .
Ru3 Na3 Na12 161.15(12) . .
Na11 Na3 Na12 82.41(12) . .
Ru2 Na3 Na12 138.90(11) 2 .
O21 Na3 Na6 73.12(17) . 1_655
O3 Na3 Na6 155.47(18) . 1_655
O1 Na3 Na6 78.38(14) . 1_655
O15 Na3 Na6 45.14(13) . 1_655
O11 Na3 Na6 44.04(12) 2 1_655
O24 Na3 Na6 137.20(15) . 1_655
Na7 Na3 Na6 120.89(11) 2 1_655
Ru3 Na3 Na6 59.29(7) . 1_655
Na11 Na3 Na6 66.74(12) . 1_655
Ru2 Na3 Na6 58.97(7) 2 1_655
Na12 Na3 Na6 130.29(12) . 1_655
O19 Na4 O23 117.0(2) 1_655 .
O19 Na4 O15 83.11(19) 1_655 .
O23 Na4 O15 158.4(2) . .
O19 Na4 O22 83.96(19) 1_655 1_655
O23 Na4 O22 70.58(18) . 1_655
O15 Na4 O22 122.3(2) . 1_655
O19 Na4 O12 136.8(2) 1_655 .
O23 Na4 O12 67.92(17) . .
O15 Na4 O12 92.26(18) . .
O22 Na4 O12 131.93(19) 1_655 .
O19 Na4 O6 74.67(18) 1_655 .
O23 Na4 O6 78.51(19) . .
O15 Na4 O6 101.09(18) . .
O22 Na4 O6 128.6(2) 1_655 .
O12 Na4 O6 64.13(16) . .
O19 Na4 O5 121.28(19) 1_655 .
O23 Na4 O5 108.0(2) . .
O15 Na4 O5 63.09(16) . .
O22 Na4 O5 77.21(18) 1_655 .
O12 Na4 O5 93.44(17) . .
O6 Na4 O5 153.03(19) . .
O19 Na4 Na1 133.87(18) 1_655 .
O23 Na4 Na1 59.91(16) . .
O15 Na4 Na1 112.80(17) . .
O22 Na4 Na1 50.50(14) 1_655 .
O12 Na4 Na1 87.42(14) . .
O6 Na4 Na1 136.53(16) . .
O5 Na4 Na1 49.91(12) . .
O19 Na4 Na11 59.44(16) 1_655 .
O23 Na4 Na11 125.2(2) . .
O15 Na4 Na11 56.48(14) . .
O22 Na4 Na11 143.38(19) 1_655 .
O12 Na4 Na11 82.28(15) . .
O6 Na4 Na11 46.88(13) . .
O5 Na4 Na11 119.08(15) . .
Na1 Na4 Na11 164.56(16) . .
O19 Na4 Ru7 141.00(18) 1_655 .
O23 Na4 Ru7 32.06(13) . .
O15 Na4 Ru7 126.61(16) . .
O22 Na4 Ru7 96.37(14) 1_655 .
O12 Na4 Ru7 37.17(10) . .
O6 Na4 Ru7 75.01(13) . .
O5 Na4 Ru7 96.47(13) . .
Na1 Na4 Ru7 63.22(8) . .
Na11 Na4 Ru7 112.52(13) . .
O19 Na4 Na6 48.60(13) 1_655 1_655
O23 Na4 Na6 156.10(18) . 1_655
O15 Na4 Na6 44.43(13) . 1_655
O22 Na4 Na6 87.61(15) 1_655 1_655
O12 Na4 Na6 135.98(16) . 1_655
O6 Na4 Na6 109.72(15) . 1_655
O5 Na4 Na6 75.24(13) . 1_655
Na1 Na4 Na6 113.47(13) . 1_655
Na11 Na4 Na6 67.91(11) . 1_655
Ru7 Na4 Na6 169.84(13) . 1_655
O19 Na4 Na8 115.93(17) 1_655 .
O23 Na4 Na8 113.11(17) . .
O15 Na4 Na8 46.69(13) . .
O22 Na4 Na8 150.99(19) 1_655 .
O12 Na4 Na8 45.58(12) . .
O6 Na4 Na8 79.02(14) . .
O5 Na4 Na8 74.37(13) . .
Na1 Na4 Na8 104.77(13) . .
Na11 Na4 Na8 59.87(11) . .
Ru7 Na4 Na8 81.29(9) . .
Na6 Na4 Na8 90.68(10) 1_655 .
O23 Na5 O20 88.5(2) 1_455 .
O23 Na5 O22 72.05(19) 1_455 .
O20 Na5 O22 109.2(2) . .
O23 Na5 O11 132.8(2) 1_455 2_465
O20 Na5 O11 94.81(19) . 2_465
O22 Na5 O11 146.9(2) . 2_465
O23 Na5 O17 97.9(2) 1_455 2_465
O20 Na5 O17 160.7(2) . 2_465
O22 Na5 O17 90.07(18) . 2_465
O11 Na5 O17 67.53(16) 2_465 2_465
O23 Na5 O9 133.1(2) 1_455 .
O20 Na5 O9 90.80(19) . .
O22 Na5 O9 64.03(16) . .
O11 Na5 O9 94.00(17) 2_465 .
O17 Na5 O9 97.82(17) 2_465 .
O23 Na5 Na1 59.13(17) 1_455 1_455
O20 Na5 Na1 143.98(18) . 1_455
O22 Na5 Na1 49.19(14) . 1_455
O11 Na5 Na1 118.26(16) 2_465 1_455
O17 Na5 Na1 51.16(13) 2_465 1_455
O9 Na5 Na1 100.04(14) . 1_455
O23 Na5 Na7 121.14(18) 1_455 2_565
O20 Na5 Na7 46.73(14) . 2_565
O22 Na5 Na7 146.52(18) . 2_565
O11 Na5 Na7 48.26(13) 2_465 2_565
O17 Na5 Na7 115.70(15) 2_465 2_565
O9 Na5 Na7 90.27(13) . 2_565
Na1 Na5 Na7 164.06(14) 1_455 2_565
O23 Na5 Na1 118.22(19) 1_455 .
O20 Na5 Na1 46.18(15) . .
O22 Na5 Na1 84.98(15) . .
O11 Na5 Na1 96.43(15) 2_465 .
O17 Na5 Na1 139.65(17) 2_465 .
O9 Na5 Na1 44.62(12) . .
Na1 Na5 Na1 133.83(14) 1_455 .
Na7 Na5 Na1 61.56(9) 2_565 .
O23 Na5 Ru2 121.88(18) 1_455 2_465
O20 Na5 Ru2 128.70(16) . 2_465
O22 Na5 Ru2 118.74(16) . 2_465
O11 Na5 Ru2 33.93(11) 2_465 2_465
O17 Na5 Ru2 33.84(11) 2_465 2_465
O9 Na5 Ru2 94.10(12) . 2_465
Na1 Na5 Ru2 84.98(9) 1_455 2_465
Na7 Na5 Ru2 82.17(8) 2_565 2_465
Na1 Na5 Ru2 119.53(10) . 2_465
O23 Na5 Ru4 100.03(16) 1_455 .
O20 Na5 Ru4 96.72(16) . .
O22 Na5 Ru4 31.28(12) . .
O11 Na5 Ru4 126.10(16) 2_465 .
O17 Na5 Ru4 99.99(14) 2_465 .
O9 Na5 Ru4 33.61(10) . .
Na1 Na5 Ru4 75.91(9) 1_455 .
Na7 Na5 Ru4 118.15(11) 2_565 .
Na1 Na5 Ru4 58.65(7) . .
Ru2 Na5 Ru4 114.55(9) 2_465 .
O23 Na5 Na14 128.52(18) 1_455 1_455
O20 Na5 Na14 132.45(18) . 1_455
O22 Na5 Na14 66.10(13) . 1_455
O11 Na5 Na14 80.87(13) 2_465 1_455
O17 Na5 Na14 54.91(12) 2_465 1_455
O9 Na5 Na14 43.03(10) . 1_455
Na1 Na5 Na14 70.98(8) 1_455 1_455
Na7 Na5 Na14 110.30(10) 2_565 1_455
Na1 Na5 Na14 86.97(9) . 1_455
Ru2 Na5 Na14 61.07(5) 2_465 1_455
Ru4 Na5 Na14 53.48(5) . 1_455
O11 Na6 O15 94.00(19) 2_455 1_455
O11 Na6 O1 95.41(19) 2_455 .
O15 Na6 O1 133.7(2) 1_455 .
O11 Na6 O4 141.1(2) 2_455 .
O15 Na6 O4 119.60(19) 1_455 .
O1 Na6 O4 76.01(16) . .
O11 Na6 O10 74.74(17) 2_455 2_455
O15 Na6 O10 76.94(17) 1_455 2_455
O1 Na6 O10 149.0(2) . 2_455
O4 Na6 O10 93.12(17) . 2_455
O11 Na6 O19 143.2(2) 2_455 .
O15 Na6 O19 79.53(18) 1_455 .
O1 Na6 O19 66.28(16) . .
O4 Na6 O19 68.03(16) . .
O10 Na6 O19 136.61(19) 2_455 .
O11 Na6 Na7 51.45(13) 2_455 2
O15 Na6 Na7 108.35(16) 1_455 2
O1 Na6 Na7 49.40(13) . 2
O4 Na6 Na7 123.98(16) . 2
O10 Na6 Na7 125.93(15) 2_455 2
O19 Na6 Na7 95.93(15) . 2
O11 Na6 Ru3 137.28(17) 2_455 .
O15 Na6 Ru3 116.30(16) 1_455 .
O1 Na6 Ru3 41.92(11) . .
O4 Na6 Ru3 45.39(11) . .
O10 Na6 Ru3 138.33(15) 2_455 .
O19 Na6 Ru3 37.15(11) . .
Na7 Na6 Ru3 89.05(10) 2 .
O11 Na6 Na9 121.61(16) 2_455 .
O15 Na6 Na9 86.04(15) 1_455 .
O1 Na6 Na9 125.17(16) . .
O4 Na6 Na9 49.50(12) . .
O10 Na6 Na9 48.38(12) 2_455 .
O19 Na6 Na9 94.32(14) . .
Na7 Na6 Na9 163.64(14) 2 .
Ru3 Na6 Na9 91.45(9) . .
O11 Na6 Ru3 84.42(14) 2_455 1_455
O15 Na6 Ru3 34.62(11) 1_455 1_455
O1 Na6 Ru3 168.02(17) . 1_455
O4 Na6 Ru3 111.46(14) . 1_455
O10 Na6 Ru3 42.33(11) 2_455 1_455
O19 Na6 Ru3 107.05(14) . 1_455
Na7 Na6 Ru3 124.50(11) 2 1_455
Ru3 Na6 Ru3 137.46(10) . 1_455
Na9 Na6 Ru3 63.81(8) . 1_455
O11 Na6 Ru2 33.97(12) 2_455 2_455
O15 Na6 Ru2 83.16(13) 1_455 2_455
O1 Na6 Ru2 125.28(15) . 2_455
O4 Na6 Ru2 125.51(15) . 2_455
O10 Na6 Ru2 40.88(10) 2_455 2_455
O19 Na6 Ru2 162.16(16) . 2_455
Na7 Na6 Ru2 85.40(9) 2 2_455
Ru3 Na6 Ru2 160.52(11) . 2_455
Na9 Na6 Ru2 88.74(9) . 2_455
Ru3 Na6 Ru2 58.82(5) 1_455 2_455
O11 Na6 Na3 51.81(14) 2_455 1_455
O15 Na6 Na3 45.95(13) 1_455 1_455
O1 Na6 Na3 112.90(15) . 1_455
O4 Na6 Na3 165.53(16) . 1_455
O10 Na6 Na3 84.41(13) 2_455 1_455
O19 Na6 Na3 104.27(15) . 1_455
Na7 Na6 Na3 67.81(10) 2 1_455
Ru3 Na6 Na3 134.31(12) . 1_455
Na9 Na6 Na3 121.66(11) . 1_455
Ru3 Na6 Na3 57.90(7) 1_455 1_455
Ru2 Na6 Na3 59.73(7) 2_455 1_455
O20 Na7 O1 158.4(2) 2_565 2
O20 Na7 O21 90.9(2) 2_565 2_655
O1 Na7 O21 105.4(2) 2 2_655
O20 Na7 O11 98.31(19) 2_565 1_655
O1 Na7 O11 96.62(18) 2 1_655
O21 Na7 O11 87.07(19) 2_655 1_655
O20 Na7 O3 73.79(17) 2_565 2
O1 Na7 O3 97.25(18) 2 2
O21 Na7 O3 72.71(18) 2_655 2
O11 Na7 O3 157.9(2) 1_655 2
O20 Na7 O17 92.64(19) 2_565 .
O1 Na7 O17 69.67(17) 2 .
O21 Na7 O17 172.5(2) 2_655 .
O11 Na7 O17 98.95(18) 1_655 .
O3 Na7 O17 101.95(18) 2 .
O20 Na7 Na6 147.45(18) 2_565 2
O1 Na7 Na6 51.86(14) 2 2
O21 Na7 Na6 80.35(16) 2_655 2
O11 Na7 Na6 50.32(13) 1_655 2
O3 Na7 Na6 131.17(16) 2 2
O17 Na7 Na6 100.05(15) . 2
O20 Na7 Na3 118.21(17) 2_565 2
O1 Na7 Na3 49.41(13) 2 2
O21 Na7 Na3 89.71(16) 2_655 2
O11 Na7 Na3 143.39(16) 1_655 2
O3 Na7 Na3 47.87(12) 2 2
O17 Na7 Na3 82.82(14) . 2
Na6 Na7 Na3 93.19(11) 2 2
O20 Na7 Na5 48.20(14) 2_565 2_565
O1 Na7 Na5 142.30(16) 2 2_565
O21 Na7 Na5 91.91(17) 2_655 2_565
O11 Na7 Na5 50.28(13) 1_655 2_565
O3 Na7 Na5 120.02(15) 2 2_565
O17 Na7 Na5 95.34(14) . 2_565
Na6 Na7 Na5 100.47(11) 2 2_565
Na3 Na7 Na5 166.32(13) 2 2_565
O20 Na7 Ru7 35.03(12) 2_565 2_565
O1 Na7 Ru7 131.36(15) 2 2_565
O21 Na7 Ru7 83.83(15) 2_655 2_565
O11 Na7 Ru7 131.86(15) 1_655 2_565
O3 Na7 Ru7 39.05(11) 2 2_565
O17 Na7 Ru7 95.27(13) . 2_565
Na6 Na7 Ru7 163.92(13) 2 2_565
Na3 Na7 Ru7 83.83(8) 2 2_565
Na5 Na7 Ru7 82.84(9) 2_565 2_565
O20 Na7 Ru6 83.29(14) 2_565 2
O1 Na7 Ru6 102.04(14) 2 2
O21 Na7 Ru6 34.35(13) 2_655 2
O11 Na7 Ru6 121.28(16) 1_655 2
O3 Na7 Ru6 38.49(11) 2 2
O17 Na7 Ru6 139.75(15) . 2
Na6 Na7 Ru6 104.66(11) 2 2
Na3 Na7 Ru6 64.71(8) 2 2
Na5 Na7 Ru6 110.54(10) 2_565 2
Ru7 Na7 Ru6 59.79(5) 2_565 2
O20 Na7 Na2 94.93(15) 2_565 .
O1 Na7 Na2 81.36(14) 2 .
O21 Na7 Na2 141.21(17) 2_655 .
O11 Na7 Na2 54.14(14) 1_655 .
O3 Na7 Na2 145.44(16) 2 .
O17 Na7 Na2 44.97(12) . .
Na6 Na7 Na2 74.33(10) 2 .
Na3 Na7 Na2 120.21(12) 2 .
Na5 Na7 Na2 65.02(9) 2_565 .
Ru7 Na7 Na2 120.75(10) 2_565 .
Ru6 Na7 Na2 174.88(11) 2 .
O19 Na8 O18 171.6(2) . .
O19 Na8 O6 82.6(2) . 1_455
O18 Na8 O6 102.4(2) . 1_455
O19 Na8 O12 116.8(2) . .
O18 Na8 O12 70.11(17) . .
O6 Na8 O12 91.93(19) 1_455 .
O19 Na8 O15 70.92(17) . .
O18 Na8 O15 104.6(2) . .
O6 Na8 O15 152.9(2) 1_455 .
O12 Na8 O15 94.88(19) . .
O19 Na8 O24 92.16(19) . .
O18 Na8 O24 81.14(19) . .
O6 Na8 O24 90.99(19) 1_455 .
O12 Na8 O24 151.1(2) . .
O15 Na8 O24 95.50(19) . .
O19 Na8 Na11 60.58(16) . 1_455
O18 Na8 Na11 117.65(19) . 1_455
O6 Na8 Na11 49.42(15) 1_455 1_455
O12 Na8 Na11 140.97(18) . 1_455
O15 Na8 Na11 117.22(17) . 1_455
O24 Na8 Na11 52.25(15) . 1_455
O19 Na8 Ru3 34.80(12) . .
O18 Na8 Ru3 141.07(18) . .
O6 Na8 Ru3 116.54(17) 1_455 .
O12 Na8 Ru3 105.77(15) . .
O15 Na8 Ru3 36.50(11) . .
O24 Na8 Ru3 98.56(14) . .
Na11 Na8 Ru3 90.37(12) 1_455 .
O19 Na8 Na13 92.64(17) . 1_455
O18 Na8 Na13 95.68(17) . 1_455
O6 Na8 Na13 47.67(14) 1_455 1_455
O12 Na8 Na13 46.66(14) . 1_455
O15 Na8 Na13 126.14(17) . 1_455
O24 Na8 Na13 137.17(18) . 1_455
Na11 Na8 Na13 94.65(12) 1_455 1_455
Ru3 Na8 Na13 109.17(12) . 1_455
O19 Na8 Na10 132.73(18) . 2_556
O18 Na8 Na10 49.85(16) . 2_556
O6 Na8 Na10 54.24(15) 1_455 2_556
O12 Na8 Na10 86.11(15) . 2_556
O15 Na8 Na10 152.32(17) . 2_556
O24 Na8 Na10 72.44(15) . 2_556
Na11 Na8 Na10 75.53(13) 1_455 2_556
Ru3 Na8 Na10 165.89(12) . 2_556
Na13 Na8 Na10 73.27(12) 1_455 2_556
O19 Na8 Na11 123.16(18) . .
O18 Na8 Na11 51.41(17) . .
O6 Na8 Na11 153.71(19) 1_455 .
O12 Na8 Na11 81.10(15) . .
O15 Na8 Na11 53.34(14) . .
O24 Na8 Na11 83.62(16) . .
Na11 Na8 Na11 135.33(16) 1_455 .
Ru3 Na8 Na11 89.73(11) . .
Na13 Na8 Na11 127.15(13) 1_455 .
Na10 Na8 Na11 99.80(14) 2_556 .
O19 Na8 Ru8 153.17(17) . .
O18 Na8 Ru8 33.07(12) . .
O6 Na8 Ru8 100.92(15) 1_455 .
O12 Na8 Ru8 37.14(11) . .
O15 Na8 Ru8 100.26(14) . .
O24 Na8 Ru8 114.20(15) . .
Na11 Na8 Ru8 140.10(14) 1_455 .
Ru3 Na8 Ru8 129.43(10) . .
Na13 Na8 Ru8 71.77(9) 1_455 .
Na10 Na8 Ru8 64.69(9) 2_556 .
Na11 Na8 Ru8 58.97(8) . .
O2 Na9 O10 162.6(2) . 2_455
O2 Na9 O4 78.14(16) . .
O10 Na9 O4 97.75(17) 2_455 .
O2 Na9 O7 99.08(18) . 1_455
O10 Na9 O7 79.77(16) 2_455 1_455
O4 Na9 O7 162.7(2) . 1_455
O2 Na9 O5 121.1(2) . 1_455
O10 Na9 O5 75.53(16) 2_455 1_455
O4 Na9 O5 121.53(19) . 1_455
O7 Na9 O5 74.67(16) 1_455 1_455
O2 Na9 O22 61.61(16) . .
O10 Na9 O22 132.21(19) 2_455 .
O4 Na9 O22 65.42(15) . .
O7 Na9 O22 128.47(18) 1_455 .
O5 Na9 O22 77.11(17) 1_455 .
O2 Na9 Na2 50.94(13) . 1_455
O10 Na9 Na2 130.04(16) 2_455 1_455
O4 Na9 Na2 129.06(15) . 1_455
O7 Na9 Na2 50.29(12) 1_455 1_455
O5 Na9 Na2 90.70(14) 1_455 1_455
O22 Na9 Na2 88.37(14) . 1_455
O2 Na9 Ru4 41.23(11) . .
O10 Na9 Ru4 141.13(15) 2_455 .
O4 Na9 Ru4 44.55(11) . .
O7 Na9 Ru4 138.89(15) 1_455 .
O5 Na9 Ru4 112.71(16) 1_455 .
O22 Na9 Ru4 35.61(10) . .
Na2 Na9 Ru4 88.64(9) 1_455 .
O2 Na9 Na6 128.26(16) . .
O10 Na9 Na6 52.36(12) 2_455 .
O4 Na9 Na6 50.58(12) . .
O7 Na9 Na6 131.73(15) 1_455 .
O5 Na9 Na6 86.43(14) 1_455 .
O22 Na9 Na6 87.69(14) . .
Na2 Na9 Na6 175.56(14) 1_455 .
Ru4 Na9 Na6 89.35(9) . .
O2 Na9 Ru1 133.23(16) . 1_455
O10 Na9 Ru1 40.51(11) 2_455 1_455
O4 Na9 Ru1 132.47(15) . 1_455
O7 Na9 Ru1 40.11(10) 1_455 1_455
O5 Na9 Ru1 76.80(12) 1_455 1_455
O22 Na9 Ru1 153.83(15) . 1_455
Na2 Na9 Ru1 89.81(9) 1_455 1_455
Ru4 Na9 Ru1 170.37(12) . 1_455
Na6 Na9 Ru1 92.82(9) . 1_455
O2 Na9 Ru3 156.70(17) . 1_455
O10 Na9 Ru3 40.53(11) 2_455 1_455
O4 Na9 Ru3 109.10(14) . 1_455
O7 Na9 Ru3 80.23(12) 1_455 1_455
O5 Na9 Ru3 35.98(11) 1_455 1_455
O22 Na9 Ru3 100.41(14) . 1_455
Na2 Na9 Ru3 118.52(10) 1_455 1_455
Ru4 Na9 Ru3 130.50(11) . 1_455
Na6 Na9 Ru3 60.31(7) . 1_455
Ru1 Na9 Ru3 58.12(5) 1_455 1_455
O2 Na9 Ru4 109.58(15) . 1_455
O10 Na9 Ru4 80.70(13) 2_455 1_455
O4 Na9 Ru4 157.34(17) . 1_455
O7 Na9 Ru4 39.57(11) 1_455 1_455
O5 Na9 Ru4 36.03(11) 1_455 1_455
O22 Na9 Ru4 98.77(14) . 1_455
Na2 Na9 Ru4 62.75(7) 1_455 1_455
Ru4 Na9 Ru4 129.22(10) . 1_455
Na6 Na9 Ru4 115.89(10) . 1_455
Ru1 Na9 Ru4 57.68(5) 1_455 1_455
Ru3 Na9 Ru4 55.77(5) 1_455 1_455
O8 Na10 O18 97.2(2) . .
O8 Na10 O18 157.0(2) . 2_556
O18 Na10 O18 104.13(19) . 2_556
O8 Na10 O24 109.0(2) . .
O18 Na10 O24 80.29(19) . .
O18 Na10 O24 83.3(2) 2_556 .
O8 Na10 O6 68.43(19) . 2_656
O18 Na10 O6 117.1(2) . 2_656
O18 Na10 O6 93.9(2) 2_556 2_656
O24 Na10 O6 162.4(2) . 2_656
O8 Na10 O13 95.8(2) . .
O18 Na10 O13 147.5(2) . .
O18 Na10 O13 70.54(18) 2_556 .
O24 Na10 O13 67.29(17) . .
O6 Na10 O13 95.40(18) 2_656 .
O8 Na10 Na10 149.3(2) . 2_556
O18 Na10 Na10 53.18(17) . 2_556
O18 Na10 Na10 50.95(15) 2_556 2_556
O24 Na10 Na10 76.59(18) . 2_556
O6 Na10 Na10 114.9(2) 2_656 2_556
O13 Na10 Na10 113.6(2) . 2_556
O8 Na10 Na12 50.51(15) . .
O18 Na10 Na12 125.94(19) . .
O18 Na10 Na12 118.97(18) 2_556 .
O24 Na10 Na12 74.46(16) . .
O6 Na10 Na12 92.10(16) 2_656 .
O13 Na10 Na12 48.44(14) . .
Na10 Na10 Na12 150.5(2) 2_556 .
O8 Na10 Na8 117.32(19) . 2_556
O18 Na10 Na8 111.18(18) . 2_556
O18 Na10 Na8 46.43(14) 2_556 2_556
O24 Na10 Na8 129.56(18) . 2_556
O6 Na10 Na8 48.93(14) 2_656 2_556
O13 Na10 Na8 88.69(15) . 2_556
Na10 Na10 Na8 73.77(15) 2_556 2_556
Na12 Na10 Na8 121.86(14) . 2_556
O8 Na10 Ru8 35.28(14) . 2_656
O18 Na10 Ru8 107.60(18) . 2_656
O18 Na10 Ru8 126.85(17) 2_556 2_656
O24 Na10 Ru8 143.04(18) . 2_656
O6 Na10 Ru8 33.45(12) 2_656 2_656
O13 Na10 Ru8 100.18(14) . 2_656
Na10 Na10 Ru8 137.50(19) 2_556 2_656
Na12 Na10 Ru8 71.96(10) . 2_656
Na8 Na10 Ru8 82.33(10) 2_556 2_656
O8 Na10 Ru8 131.67(18) . 2_556
O18 Na10 Ru8 130.20(18) . 2_556
O18 Na10 Ru8 30.87(12) 2_556 2_556
O24 Na10 Ru8 75.55(15) . 2_556
O6 Na10 Ru8 93.12(15) 2_656 2_556
O13 Na10 Ru8 39.81(12) . 2_556
Na10 Na10 Ru8 78.96(14) 2_556 2_556
Na12 Na10 Ru8 88.20(11) . 2_556
Na8 Na10 Ru8 59.42(8) 2_556 2_556
Ru8 Na10 Ru8 117.91(10) 2_656 2_556
O8 Na10 Na11 55.28(16) . .
O18 Na10 Na11 46.75(15) . .
O18 Na10 Na11 147.69(18) 2_556 .
O24 Na10 Na11 78.45(16) . .
O6 Na10 Na11 111.20(17) 2_656 .
O13 Na10 Na11 124.25(17) . .
Na10 Na10 Na11 98.56(16) 2_556 .
Na12 Na10 Na11 81.38(12) . .
Na8 Na10 Na11 145.43(14) 2_556 .
Ru8 Na10 Na11 81.68(10) 2_656 .
Ru8 Na10 Na11 153.74(13) 2_556 .
O6 Na11 O21 164.1(2) . .
O6 Na11 O24 93.8(2) . 1_655
O21 Na11 O24 70.61(19) . 1_655
O6 Na11 O18 68.93(19) . .
O21 Na11 O18 122.5(3) . .
O24 Na11 O18 126.7(2) 1_655 .
O6 Na11 O15 107.1(2) . .
O21 Na11 O15 84.3(2) . .
O24 Na11 O15 139.9(2) 1_655 .
O18 Na11 O15 93.07(19) . .
O6 Na11 O19 75.1(2) . 1_655
O21 Na11 O19 99.2(2) . 1_655
O24 Na11 O19 82.21(19) 1_655 1_655
O18 Na11 O19 134.2(2) . 1_655
O15 Na11 O19 71.19(18) . 1_655
O6 Na11 O8 117.5(2) . .
O21 Na11 O8 59.22(19) . .
O24 Na11 O8 64.73(18) 1_655 .
O18 Na11 O8 79.1(2) . .
O15 Na11 O8 127.39(19) . .
O19 Na11 O8 144.6(2) 1_655 .
O6 Na11 Ru6 128.4(2) . 1_655
O21 Na11 Ru6 38.15(13) . 1_655
O24 Na11 Ru6 38.16(12) 1_655 1_655
O18 Na11 Ru6 118.5(2) . 1_655
O15 Na11 Ru6 122.25(17) . 1_655
O19 Na11 Ru6 105.82(16) 1_655 1_655
O8 Na11 Ru6 39.46(12) . 1_655
O6 Na11 Na8 52.29(15) . 1_655
O21 Na11 Na8 113.0(2) . 1_655
O24 Na11 Na8 52.77(14) 1_655 1_655
O18 Na11 Na8 119.13(17) . 1_655
O15 Na11 Na8 116.2(2) . 1_655
O19 Na11 Na8 46.28(13) 1_655 1_655
O8 Na11 Na8 112.76(17) . 1_655
Ru6 Na11 Na8 90.28(12) 1_655 1_655
O6 Na11 Na4 60.21(17) . .
O21 Na11 Na4 126.3(2) . .
O24 Na11 Na4 125.4(2) 1_655 .
O18 Na11 Na4 90.07(16) . .
O15 Na11 Na4 49.46(14) . .
O19 Na11 Na4 46.66(13) 1_655 .
O8 Na11 Na4 168.8(2) . .
Ru6 Na11 Na4 151.38(18) 1_655 .
Na8 Na11 Na4 75.15(13) 1_655 .
O6 Na11 Ru8 34.37(13) . .
O21 Na11 Ru8 157.2(2) . .
O24 Na11 Ru8 117.14(17) 1_655 .
O18 Na11 Ru8 35.01(11) . .
O15 Na11 Ru8 98.14(15) . .
O19 Na11 Ru8 103.09(15) 1_655 .
O8 Na11 Ru8 103.15(18) . .
Ru6 Na11 Ru8 135.98(17) 1_655 .
Na8 Na11 Ru8 86.32(10) 1_655 .
Na4 Na11 Ru8 68.63(9) . .
O6 Na11 Na3 150.6(2) . .
O21 Na11 Na3 44.62(14) . .
O24 Na11 Na3 115.19(17) 1_655 .
O18 Na11 Na3 95.41(17) . .
O15 Na11 Na3 47.09(12) . .
O19 Na11 Na3 102.81(18) 1_655 .
O8 Na11 Na3 81.59(14) . .
Ru6 Na11 Na3 80.78(10) 1_655 .
Na8 Na11 Na3 144.03(18) 1_655 .
Na4 Na11 Na3 96.53(14) . .
Ru8 Na11 Na3 123.79(13) . .
O16 Na12 O13 154.5(2) . .
O16 Na12 O8 76.23(19) . .
O13 Na12 O8 100.8(2) . .
O16 Na12 O3 125.3(2) . .
O13 Na12 O3 76.65(18) . .
O8 Na12 O3 128.5(2) . .
O16 Na12 O14 98.61(19) . .
O13 Na12 O14 74.20(18) . .
O8 Na12 O14 157.2(2) . .
O3 Na12 O14 72.75(17) . .
O16 Na12 O21 68.05(17) . .
O13 Na12 O21 132.7(2) . .
O8 Na12 O21 59.79(18) . .
O3 Na12 O21 84.13(18) . .
O14 Na12 O21 139.4(2) . .
O16 Na12 Na13 52.94(14) . 1_545
O13 Na12 Na13 125.52(18) . 1_545
O8 Na12 Na13 129.13(19) . 1_545
O3 Na12 Na13 85.92(16) . 1_545
O14 Na12 Na13 51.32(14) . 1_545
O21 Na12 Na13 95.05(16) . 1_545
O16 Na12 Ru6 44.91(12) . 1_655
O13 Na12 Ru6 140.32(17) . 1_655
O8 Na12 Ru6 39.92(13) . 1_655
O3 Na12 Ru6 119.66(18) . 1_655
O14 Na12 Ru6 143.07(17) . 1_655
O21 Na12 Ru6 35.77(11) . 1_655
Na13 Na12 Ru6 93.05(11) 1_545 1_655
O16 Na12 Na10 123.24(18) . .
O13 Na12 Na10 57.01(14) . .
O8 Na12 Na10 47.17(15) . .
O3 Na12 Na10 97.95(16) . .
O14 Na12 Na10 131.03(18) . .
O21 Na12 Na10 84.15(15) . .
Na13 Na12 Na10 175.93(15) 1_545 .
Ru6 Na12 Na10 83.96(10) 1_655 .
O16 Na12 Ru6 163.1(2) . .
O13 Na12 Ru6 41.14(12) . .
O8 Na12 Ru6 111.88(17) . .
O3 Na12 Ru6 37.98(12) . .
O14 Na12 Ru6 79.37(14) . .
O21 Na12 Ru6 102.50(15) . .
Na13 Na12 Ru6 116.72(12) 1_545 .
Ru6 Na12 Ru6 133.15(13) 1_655 .
Na10 Na12 Ru6 67.34(9) . .
O16 Na12 Ru5 129.05(18) . .
O13 Na12 Ru5 36.98(12) . .
O8 Na12 Ru5 131.33(18) . .
O3 Na12 Ru5 75.06(13) . .
O14 Na12 Ru5 37.66(12) . .
O21 Na12 Ru5 158.52(17) . .
Na13 Na12 Ru5 88.80(11) 1_545 .
Ru6 Na12 Ru5 165.25(14) 1_655 .
Na10 Na12 Ru5 93.39(11) . .
Ru6 Na12 Ru5 57.39(6) . .
O16 Na12 Na3 105.20(18) . .
O13 Na12 Na3 99.85(17) . .
O8 Na12 Na3 87.43(17) . .
O3 Na12 Na3 44.37(13) . .
O14 Na12 Na3 115.27(17) . .
O21 Na12 Na3 42.38(12) . .
Na13 Na12 Na3 102.42(14) 1_545 .
Ru6 Na12 Na3 77.72(10) 1_655 .
Na10 Na12 Na3 79.69(12) . .
Ru6 Na12 Na3 61.77(8) . .
Ru5 Na12 Na3 116.17(11) . .
O12 Na13 O23 132.8(2) 1_655 .
O12 Na13 O6 97.8(2) 1_655 .
O23 Na13 O6 88.5(2) . .
O12 Na13 O14 152.6(2) 1_655 1_565
O23 Na13 O14 74.06(18) . 1_565
O6 Na13 O14 74.27(19) . 1_565
O12 Na13 O16 77.18(18) 1_655 1_565
O23 Na13 O16 120.1(2) . 1_565
O6 Na13 O16 145.7(3) . 1_565
O14 Na13 O16 94.51(19) 1_565 1_565
O12 Na13 O20 66.86(18) 1_655 1_655
O23 Na13 O20 79.9(2) . 1_655
O6 Na13 O20 142.4(2) . 1_655
O14 Na13 O20 134.1(2) 1_565 1_655
O16 Na13 O20 67.07(16) 1_565 1_655
O12 Na13 Ru7 42.28(12) 1_655 1_655
O23 Na13 Ru7 117.31(19) . 1_655
O6 Na13 Ru7 140.07(18) . 1_655
O14 Na13 Ru7 139.34(18) 1_565 1_655
O16 Na13 Ru7 45.18(12) 1_565 1_655
O20 Na13 Ru7 37.59(11) 1_655 1_655
O12 Na13 Na12 124.83(18) 1_655 1_565
O23 Na13 Na12 85.39(17) . 1_565
O6 Na13 Na12 125.6(2) . 1_565
O14 Na13 Na12 52.07(14) 1_565 1_565
O16 Na13 Na12 47.67(14) 1_565 1_565
O20 Na13 Na12 89.19(16) 1_655 1_565
Ru7 Na13 Na12 88.54(11) 1_655 1_565
O12 Na13 Na8 50.36(14) 1_655 1_655
O23 Na13 Na8 108.25(18) . 1_655
O6 Na13 Na8 50.11(15) . 1_655
O14 Na13 Na8 123.69(17) 1_565 1_655
O16 Na13 Na8 125.17(17) 1_565 1_655
O20 Na13 Na8 100.01(17) 1_655 1_655
Ru7 Na13 Na8 91.28(11) 1_655 1_655
Na12 Na13 Na8 164.60(17) 1_565 1_655
O12 Na13 Ru7 165.1(2) 1_655 .
O23 Na13 Ru7 32.62(13) . .
O6 Na13 Ru7 81.45(15) . .
O14 Na13 Ru7 41.47(12) 1_565 .
O16 Na13 Ru7 111.72(16) 1_565 .
O20 Na13 Ru7 104.82(16) 1_655 .
Ru7 Na13 Ru7 136.66(13) 1_655 .
Na12 Na13 Ru7 65.33(9) 1_565 .
Na8 Na13 Ru7 123.01(12) 1_655 .
O12 Na13 Ru8 126.90(18) 1_655 .
O23 Na13 Ru8 79.24(15) . .
O6 Na13 Ru8 32.95(13) . .
O14 Na13 Ru8 41.34(12) 1_565 .
O16 Na13 Ru8 128.20(18) 1_565 .
O20 Na13 Ru8 158.79(18) 1_655 .
Ru7 Na13 Ru8 163.45(15) 1_655 .
Na12 Na13 Ru8 93.08(11) 1_565 .
Na8 Na13 Ru8 82.82(10) 1_655 .
Ru7 Na13 Ru8 57.71(6) . .
O12 Na13 Na4 109.36(18) 1_655 .
O23 Na13 Na4 42.37(14) . .
O6 Na13 Na4 52.62(16) . .
O14 Na13 Na4 86.99(15) 1_565 .
O16 Na13 Na4 161.09(19) 1_565 .
O20 Na13 Na4 98.56(17) 1_655 .
Ru7 Na13 Na4 128.86(14) 1_655 .
Na12 Na13 Na4 123.41(13) 1_565 .
Na8 Na13 Na4 67.72(10) 1_655 .
Ru7 Na13 Na4 58.46(8) . .
Ru8 Na13 Na4 62.82(8) . .
O2 Na14 O2 180.0 2_565 1_655
O2 Na14 O9 103.03(15) 2_565 1_655
O2 Na14 O9 76.97(15) 1_655 1_655
O2 Na14 O9 76.97(15) 2_565 2_565
O2 Na14 O9 103.03(15) 1_655 2_565
O9 Na14 O9 180.0 1_655 2_565
O2 Na14 O17 67.24(14) 2_565 2_565
O2 Na14 O17 112.76(14) 1_655 2_565
O9 Na14 O17 100.68(15) 1_655 2_565
O9 Na14 O17 79.33(15) 2_565 2_565
O2 Na14 O17 112.76(14) 2_565 1_655
O2 Na14 O17 67.24(14) 1_655 1_655
O9 Na14 O17 79.33(15) 1_655 1_655
O9 Na14 O17 100.67(15) 2_565 1_655
O17 Na14 O17 180.0 2_565 1_655
O2 Na14 Na2 127.67(12) 2_565 .
O2 Na14 Na2 52.33(12) 1_655 .
O9 Na14 Na2 128.01(12) 1_655 .
O9 Na14 Na2 51.99(12) 2_565 .
O17 Na14 Na2 90.25(11) 2_565 .
O17 Na14 Na2 89.75(11) 1_655 .
O2 Na14 Na2 52.33(12) 2_565 2_665
O2 Na14 Na2 127.67(12) 1_655 2_665
O9 Na14 Na2 51.99(12) 1_655 2_665
O9 Na14 Na2 128.01(12) 2_565 2_665
O17 Na14 Na2 89.75(11) 2_565 2_665
O17 Na14 Na2 90.25(11) 1_655 2_665
Na2 Na14 Na2 180.00(8) . 2_665
O2 Na14 Ru4 138.60(11) 2_565 1_655
O2 Na14 Ru4 41.40(11) 1_655 1_655
O9 Na14 Ru4 37.84(10) 1_655 1_655
O9 Na14 Ru4 142.16(10) 2_565 1_655
O17 Na14 Ru4 101.03(9) 2_565 1_655
O17 Na14 Ru4 78.98(9) 1_655 1_655
Na2 Na14 Ru4 90.25(5) . 1_655
Na2 Na14 Ru4 89.75(5) 2_665 1_655
O2 Na14 Ru4 41.40(11) 2_565 2_565
O2 Na14 Ru4 138.60(11) 1_655 2_565
O9 Na14 Ru4 142.16(10) 1_655 2_565
O9 Na14 Ru4 37.84(10) 2_565 2_565
O17 Na14 Ru4 78.98(9) 2_565 2_565
O17 Na14 Ru4 101.02(9) 1_655 2_565
Na2 Na14 Ru4 89.75(5) . 2_565
Na2 Na14 Ru4 90.25(5) 2_665 2_565
Ru4 Na14 Ru4 180.0 1_655 2_565
O2 Na14 Na5 83.90(12) 2_565 1_655
O2 Na14 Na5 96.10(12) 1_655 1_655
O9 Na14 Na5 54.56(13) 1_655 1_655
O9 Na14 Na5 125.44(13) 2_565 1_655
O17 Na14 Na5 46.25(11) 2_565 1_655
O17 Na14 Na5 133.75(11) 1_655 1_655
Na2 Na14 Na5 114.43(7) . 1_655
Na2 Na14 Na5 65.57(7) 2_665 1_655
Ru4 Na14 Na5 63.04(5) 1_655 1_655
Ru4 Na14 Na5 116.96(5) 2_565 1_655
O2 Na14 Na5 96.10(12) 2_565 2_565
O2 Na14 Na5 83.90(12) 1_655 2_565
O9 Na14 Na5 125.44(13) 1_655 2_565
O9 Na14 Na5 54.56(13) 2_565 2_565
O17 Na14 Na5 133.75(11) 2_565 2_565
O17 Na14 Na5 46.25(11) 1_655 2_565
Na2 Na14 Na5 65.57(7) . 2_565
Na2 Na14 Na5 114.43(7) 2_665 2_565
Ru4 Na14 Na5 116.96(5) 1_655 2_565
Ru4 Na14 Na5 63.04(5) 2_565 2_565
Na5 Na14 Na5 180.000(1) 1_655 2_565
Ru2 O1 Ru3 106.6(2) 2 .
Ru2 O1 Na7 101.2(2) 2 2
Ru3 O1 Na7 152.2(2) . 2
Ru2 O1 Na3 98.5(2) 2 .
Ru3 O1 Na3 93.82(18) . .
Na7 O1 Na3 82.61(16) 2 .
Ru2 O1 Na6 123.9(2) 2 .
Ru3 O1 Na6 85.19(17) . .
Na7 O1 Na6 78.74(17) 2 .
Na3 O1 Na6 136.1(2) . .
Ru2 O2 Ru4 104.80(19) . .
Ru2 O2 Na14 105.17(18) . 1_455
Ru4 O2 Na14 89.92(16) . 1_455
Ru2 O2 Na9 116.4(2) . .
Ru4 O2 Na9 89.57(17) . .
Na14 O2 Na9 137.1(2) 1_455 .
Ru2 O2 Na2 104.87(19) . 1_455
Ru4 O2 Na2 150.1(2) . 1_455
Na14 O2 Na2 78.76(14) 1_455 1_455
Na9 O2 Na2 80.66(17) . 1_455
Ru6 O3 Ru7 105.5(2) . 1_545
Ru6 O3 Na3 102.2(2) . .
Ru7 O3 Na3 150.4(2) 1_545 .
Ru6 O3 Na12 92.91(19) . .
Ru7 O3 Na12 100.7(2) 1_545 .
Na3 O3 Na12 88.06(19) . .
Ru6 O3 Na7 90.86(19) . 2
Ru7 O3 Na7 89.43(18) 1_545 2
Na3 O3 Na7 79.76(16) . 2
Na12 O3 Na7 167.8(2) . 2
Ru1 O4 Ru3 100.18(17) . .
Ru1 O4 Ru4 99.67(17) . .
Ru3 O4 Ru4 93.80(16) . .
Ru1 O4 Na9 112.6(2) . .
Ru3 O4 Na9 147.0(2) . .
Ru4 O4 Na9 84.41(15) . .
Ru1 O4 Na6 119.0(2) . .
Ru3 O4 Na6 81.27(15) . .
Ru4 O4 Na6 141.3(2) . .
Na9 O4 Na6 79.92(15) . .
Ru3 O5 Ru4 104.2(2) . .
Ru3 O5 Na1 159.2(2) . .
Ru4 O5 Na1 93.99(18) . .
Ru3 O5 Na9 97.18(19) . 1_655
Ru4 O5 Na9 97.57(18) . 1_655
Na1 O5 Na9 90.33(17) . 1_655
Ru3 O5 Na4 93.41(17) . .
Ru4 O5 Na4 160.8(2) . .
Na1 O5 Na4 67.40(14) . .
Na9 O5 Na4 87.66(16) 1_655 .
Ru8 O6 Na11 99.6(2) . .
Ru8 O6 Na13 103.0(2) . .
Na11 O6 Na13 150.4(3) . .
Ru8 O6 Na8 170.6(3) . 1_655
Na11 O6 Na8 78.30(19) . 1_655
Na13 O6 Na8 82.23(19) . 1_655
Ru8 O6 Na10 94.6(2) . 2_656
Na11 O6 Na10 98.9(2) . 2_656
Na13 O6 Na10 98.0(2) . 2_656
Na8 O6 Na10 76.83(18) 1_655 2_656
Ru8 O6 Na4 97.9(2) . .
Na11 O6 Na4 72.9(2) . .
Na13 O6 Na4 85.3(2) . .
Na8 O6 Na4 90.3(2) 1_655 .
Na10 O6 Na4 166.1(2) 2_656 .
Ru1 O7 Ru2 99.02(17) . .
Ru1 O7 Ru4 97.65(17) . .
Ru2 O7 Ru4 95.03(17) . .
Ru1 O7 Na2 163.7(2) . .
Ru2 O7 Na2 90.12(16) . .
Ru4 O7 Na2 94.88(17) . .
Ru1 O7 Na9 90.05(16) . 1_655
Ru2 O7 Na9 165.7(2) . 1_655
Ru4 O7 Na9 94.69(17) . 1_655
Na2 O7 Na9 78.61(15) . 1_655
Ru8 O8 Ru6 106.0(2) 2_656 1_655
Ru8 O8 Na10 102.6(2) 2_656 .
Ru6 O8 Na10 150.9(3) 1_655 .
Ru8 O8 Na12 118.9(2) 2_656 .
Ru6 O8 Na12 88.9(2) 1_655 .
Na10 O8 Na12 82.3(2) . .
Ru8 O8 Na11 132.6(2) 2_656 .
Ru6 O8 Na11 72.30(17) 1_655 .
Na10 O8 Na11 84.2(2) . .
Na12 O8 Na11 108.5(2) . .
Ru4 O9 Na14 92.17(18) . 1_455
Ru4 O9 Na1 100.7(2) . .
Na14 O9 Na1 157.4(2) 1_455 .
Ru4 O9 Na2 169.1(3) . 2_565
Na14 O9 Na2 77.94(15) 1_455 2_565
Na1 O9 Na2 87.32(17) . 2_565
Ru4 O9 Na2 97.7(2) . .
Na14 O9 Na2 99.85(17) 1_455 .
Na1 O9 Na2 96.81(19) . .
Na2 O9 Na2 88.53(17) 2_565 .
Ru4 O9 Na5 90.81(18) . .
Na14 O9 Na5 82.40(15) 1_455 .
Na1 O9 Na5 78.91(16) . .
Na2 O9 Na5 83.51(17) 2_565 .
Na2 O9 Na5 171.1(2) . .
Ru1 O10 Ru2 98.62(17) . .
Ru1 O10 Ru3 96.58(17) . 2
Ru2 O10 Ru3 95.35(16) . 2
Ru1 O10 Na9 91.62(17) . 2_455
Ru2 O10 Na9 164.4(2) . 2_455
Ru3 O10 Na9 95.10(18) 2 2_455
Ru1 O10 Na6 170.3(2) . 2_455
Ru2 O10 Na6 89.67(16) . 2_455
Ru3 O10 Na6 87.55(16) 2 2_455
Na9 O10 Na6 79.26(16) 2_455 2_455
Ru2 O11 Na6 101.5(2) . 2_455
Ru2 O11 Na7 178.2(3) . 1_455
Na6 O11 Na7 78.23(17) 2_455 1_455
Ru2 O11 Na5 98.9(2) . 2_465
Na6 O11 Na5 159.0(2) 2_455 2_465
Na7 O11 Na5 81.46(17) 1_455 2_465
Ru2 O11 Na3 92.28(19) . 2
Na6 O11 Na3 84.15(17) 2_455 2
Na7 O11 Na3 89.50(17) 1_455 2
Na5 O11 Na3 90.59(18) 2_465 2
Ru2 O11 Na2 98.01(19) . 1_455
Na6 O11 Na2 97.26(19) 2_455 1_455
Na7 O11 Na2 80.25(16) 1_455 1_455
Na5 O11 Na2 84.26(17) 2_465 1_455
Na3 O11 Na2 169.1(2) 2 1_455
Ru8 O12 Ru7 105.3(2) . .
Ru8 O12 Na13 122.6(2) . 1_455
Ru7 O12 Na13 86.72(19) . 1_455
Ru8 O12 Na8 94.84(18) . .
Ru7 O12 Na8 159.8(2) . .
Na13 O12 Na8 82.98(18) 1_455 .
Ru8 O12 Na4 100.0(2) . .
Ru7 O12 Na4 90.85(18) . .
Na13 O12 Na4 136.4(2) 1_455 .
Na8 O12 Na4 84.83(17) . .
Ru5 O13 Ru6 98.9(2) . .
Ru5 O13 Ru8 98.6(2) . 2_556
Ru6 O13 Ru8 93.35(19) . 2_556
Ru5 O13 Na12 96.9(2) . .
Ru6 O13 Na12 91.02(19) . .
Ru8 O13 Na12 163.0(2) 2_556 .
Ru5 O13 Na10 165.7(3) . .
Ru6 O13 Na10 92.74(17) . .
Ru8 O13 Na10 88.86(17) 2_556 .
Na12 O13 Na10 74.55(17) . .
Ru5 O14 Ru7 97.93(19) . 1_545
Ru5 O14 Ru8 98.91(19) . 1_545
Ru7 O14 Ru8 93.71(17) 1_545 1_545
Ru5 O14 Na13 168.0(2) . 1_545
Ru7 O14 Na13 89.42(19) 1_545 1_545
Ru8 O14 Na13 90.03(18) 1_545 1_545
Ru5 O14 Na12 93.27(18) . .
Ru7 O14 Na12 94.49(18) 1_545 .
Ru8 O14 Na12 164.2(2) 1_545 .
Na13 O14 Na12 76.61(17) 1_545 .
Ru3 O15 Na6 99.0(2) . 1_655
Ru3 O15 Na3 95.84(19) . .
Na6 O15 Na3 88.91(18) 1_655 .
Ru3 O15 Na4 111.1(2) . .
Na6 O15 Na4 89.93(18) 1_655 .
Na3 O15 Na4 152.9(2) . .
Ru3 O15 Na8 91.03(19) . .
Na6 O15 Na8 169.9(2) 1_655 .
Na3 O15 Na8 88.40(18) . .
Na4 O15 Na8 88.02(18) . .
Ru3 O15 Na11 168.1(3) . .
Na6 O15 Na11 91.71(19) 1_655 .
Na3 O15 Na11 78.90(16) . .
Na4 O15 Na11 74.06(17) . .
Na8 O15 Na11 78.19(17) . .
Ru5 O16 Ru7 100.5(2) 1_655 1_645
Ru5 O16 Ru6 98.29(19) 1_655 1_655
Ru7 O16 Ru6 94.33(17) 1_645 1_655
Ru5 O16 Na12 116.7(2) 1_655 .
Ru7 O16 Na12 142.3(2) 1_645 .
Ru6 O16 Na12 86.52(18) 1_655 .
Ru5 O16 Na13 116.1(2) 1_655 1_545
Ru7 O16 Na13 78.97(17) 1_645 1_545
Ru6 O16 Na13 145.6(2) 1_655 1_545
Na12 O16 Na13 79.39(18) . 1_545
Ru2 O17 Na2 99.8(2) . .
Ru2 O17 Na1 173.3(3) . 2_565
Na2 O17 Na1 86.78(17) . 2_565
Ru2 O17 Na5 97.8(2) . 2_465
Na2 O17 Na5 160.4(2) . 2_465
Na1 O17 Na5 75.88(15) 2_565 2_465
Ru2 O17 Na7 96.6(2) . .
Na2 O17 Na7 84.39(18) . .
Na1 O17 Na7 82.68(17) 2_565 .
Na5 O17 Na7 102.13(19) 2_465 .
Ru2 O17 Na14 90.74(17) . 1_455
Na2 O17 Na14 92.33(17) . 1_455
Na1 O17 Na14 90.26(16) 2_565 1_455
Na5 O17 Na14 78.84(15) 2_465 1_455
Na7 O17 Na14 172.4(2) . 1_455
Ru8 O18 Na8 104.1(2) . .
Ru8 O18 Na10 152.1(3) . .
Na8 O18 Na10 103.8(2) . .
Ru8 O18 Na10 106.7(2) . 2_556
Na8 O18 Na10 83.7(2) . 2_556
Na10 O18 Na10 75.87(19) . 2_556
Ru8 O18 Na11 92.4(2) . .
Na8 O18 Na11 83.85(19) . .
Na10 O18 Na11 91.1(2) . .
Na10 O18 Na11 159.2(2) 2_556 .
Ru3 O19 Na8 99.2(2) . .
Ru3 O19 Na4 138.6(3) . 1_455
Na8 O19 Na4 107.5(2) . 1_455
Ru3 O19 Na6 84.67(18) . .
Na8 O19 Na6 148.7(2) . .
Na4 O19 Na6 88.21(18) 1_455 .
Ru3 O19 Na11 145.6(2) . 1_455
Na8 O19 Na11 73.14(17) . 1_455
Na4 O19 Na11 73.90(17) 1_455 1_455
Na6 O19 Na11 86.11(17) . 1_455
Ru7 O20 Na7 99.0(2) . 2_565
Ru7 O20 Na5 169.1(3) . .
Na7 O20 Na5 85.07(19) 2_565 .
Ru7 O20 Na1 102.3(2) . .
Na7 O20 Na1 89.6(2) 2_565 .
Na5 O20 Na1 87.78(19) . .
Ru7 O20 Na13 79.98(19) . 1_455
Na7 O20 Na13 138.1(3) 2_565 1_455
Na5 O20 Na13 90.2(2) . 1_455
Na1 O20 Na13 131.8(2) . 1_455
Ru6 O21 Na3 156.8(3) 1_655 .
Ru6 O21 Na7 100.0(2) 1_655 2_655
Na3 O21 Na7 100.9(2) . 2_655
Ru6 O21 Na11 89.0(2) 1_655 .
Na3 O21 Na11 88.2(2) . .
Na7 O21 Na11 122.2(3) 2_655 .
Ru6 O21 Na12 79.5(2) 1_655 .
Na3 O21 Na12 80.14(19) . .
Na7 O21 Na12 126.3(2) 2_655 .
Na11 O21 Na12 111.5(3) . .
Ru4 O22 Na1 144.1(3) . 1_455
Ru4 O22 Na4 134.5(3) . 1_455
Na1 O22 Na4 76.13(18) 1_455 1_455
Ru4 O22 Na5 104.3(2) . .
Na1 O22 Na5 78.73(17) 1_455 .
Na4 O22 Na5 104.4(2) 1_455 .
Ru4 O22 Na9 79.43(17) . .
Na1 O22 Na9 84.27(18) 1_455 .
Na4 O22 Na9 88.65(18) 1_455 .
Na5 O22 Na9 155.3(2) . .
Ru7 O23 Na5 133.8(3) . 1_655
Ru7 O23 Na13 103.1(2) . .
Na5 O23 Na13 101.3(2) 1_655 .
Ru7 O23 Na4 104.0(2) . .
Na5 O23 Na4 111.9(2) 1_655 .
Na13 O23 Na4 95.7(2) . .
Ru7 O23 Na1 91.7(2) . .
Na5 O23 Na1 74.54(17) 1_655 .
Na13 O23 Na1 162.2(2) . .
Na4 O23 Na1 70.66(17) . .
Ru6 O24 Na11 85.6(2) . 1_455
Ru6 O24 Na10 107.6(2) . .
Na11 O24 Na10 134.6(2) 1_455 .
Ru6 O24 Na8 157.1(3) . .
Na11 O24 Na8 74.98(17) 1_455 .
Na10 O24 Na8 94.79(19) . .
Ru6 O24 Na3 95.1(2) . .
Na11 O24 Na3 116.0(2) 1_455 .
Na10 O24 Na3 106.1(2) . .
Na8 O24 Na3 82.94(17) . .
O4 Ru1 O4 180.0 2 .
O4 Ru1 O7 84.71(17) 2 2
O4 Ru1 O7 95.29(17) . 2
O4 Ru1 O7 95.29(17) 2 .
O4 Ru1 O7 84.71(17) . .
O7 Ru1 O7 180.0(2) 2 .
O4 Ru1 O10 94.86(16) 2 2
O4 Ru1 O10 85.14(16) . 2
O7 Ru1 O10 83.44(16) 2 2
O7 Ru1 O10 96.56(16) . 2
O4 Ru1 O10 85.14(16) 2 .
O4 Ru1 O10 94.86(16) . .
O7 Ru1 O10 96.56(16) 2 .
O7 Ru1 O10 83.44(16) . .
O10 Ru1 O10 180.0 2 .
O4 Ru1 Ru4 137.80(12) 2 .
O4 Ru1 Ru4 42.20(12) . .
O7 Ru1 Ru4 137.49(12) 2 .
O7 Ru1 Ru4 42.51(12) . .
O10 Ru1 Ru4 90.46(12) 2 .
O10 Ru1 Ru4 89.55(12) . .
O4 Ru1 Ru4 42.20(12) 2 2
O4 Ru1 Ru4 137.80(12) . 2
O7 Ru1 Ru4 42.52(12) 2 2
O7 Ru1 Ru4 137.48(12) . 2
O10 Ru1 Ru4 89.55(12) 2 2
O10 Ru1 Ru4 90.45(12) . 2
Ru4 Ru1 Ru4 180.0 . 2
O4 Ru1 Na9 89.05(13) 2 1_655
O4 Ru1 Na9 90.95(13) . 1_655
O7 Ru1 Na9 130.16(13) 2 1_655
O7 Ru1 Na9 49.84(13) . 1_655
O10 Ru1 Na9 47.87(13) 2 1_655
O10 Ru1 Na9 132.13(13) . 1_655
Ru4 Ru1 Na9 64.36(6) . 1_655
Ru4 Ru1 Na9 115.64(6) 2 1_655
O4 Ru1 Na9 90.95(13) 2 2_455
O4 Ru1 Na9 89.05(13) . 2_455
O7 Ru1 Na9 49.84(13) 2 2_455
O7 Ru1 Na9 130.16(13) . 2_455
O10 Ru1 Na9 132.14(13) 2 2_455
O10 Ru1 Na9 47.86(13) . 2_455
Ru4 Ru1 Na9 115.64(6) . 2_455
Ru4 Ru1 Na9 64.36(6) 2 2_455
Na9 Ru1 Na9 180.0 1_655 2_455
O4 Ru1 Ru3 41.92(12) 2 2
O4 Ru1 Ru3 138.08(12) . 2
O7 Ru1 Ru3 90.50(11) 2 2
O7 Ru1 Ru3 89.50(11) . 2
O10 Ru1 Ru3 136.78(12) 2 2
O10 Ru1 Ru3 43.22(12) . 2
Ru4 Ru1 Ru3 120.454(12) . 2
Ru4 Ru1 Ru3 59.545(13) 2 2
Na9 Ru1 Ru3 116.21(6) 1_655 2
Na9 Ru1 Ru3 63.79(6) 2_455 2
O4 Ru1 Ru3 138.09(12) 2 .
O4 Ru1 Ru3 41.92(12) . .
O7 Ru1 Ru3 89.50(11) 2 .
O7 Ru1 Ru3 90.50(11) . .
O10 Ru1 Ru3 43.22(12) 2 .
O10 Ru1 Ru3 136.78(12) . .
Ru4 Ru1 Ru3 59.546(12) . .
Ru4 Ru1 Ru3 120.455(12) 2 .
Na9 Ru1 Ru3 63.79(6) 1_655 .
Na9 Ru1 Ru3 116.21(6) 2_455 .
Ru3 Ru1 Ru3 180.0 2 .
O16 Ru5 O16 179.999(1) 2_646 1_455
O16 Ru5 O13 85.53(19) 2_646 2_546
O16 Ru5 O13 94.47(19) 1_455 2_546
O16 Ru5 O13 94.48(19) 2_646 .
O16 Ru5 O13 85.52(19) 1_455 .
O13 Ru5 O13 179.997(2) 2_546 .
O16 Ru5 O14 84.62(18) 2_646 2_546
O16 Ru5 O14 95.39(18) 1_455 2_546
O13 Ru5 O14 94.58(19) 2_546 2_546
O13 Ru5 O14 85.42(19) . 2_546
O16 Ru5 O14 95.39(18) 2_646 .
O16 Ru5 O14 84.61(18) 1_455 .
O13 Ru5 O14 85.42(19) 2_546 .
O13 Ru5 O14 94.58(19) . .
O14 Ru5 O14 179.998(1) 2_546 .
O16 Ru5 Ru6 43.47(13) 2_646 2_546
O16 Ru5 Ru6 136.53(13) 1_455 2_546
O13 Ru5 Ru6 42.06(13) 2_546 2_546
O13 Ru5 Ru6 137.95(13) . 2_546
O14 Ru5 Ru6 89.04(12) 2_546 2_546
O14 Ru5 Ru6 90.96(12) . 2_546
O16 Ru5 Ru6 136.53(13) 2_646 .
O16 Ru5 Ru6 43.47(13) 1_455 .
O13 Ru5 Ru6 137.94(13) 2_546 .
O13 Ru5 Ru6 42.05(13) . .
O14 Ru5 Ru6 90.96(12) 2_546 .
O14 Ru5 Ru6 89.04(12) . .
Ru6 Ru5 Ru6 180.0 2_546 .
O16 Ru5 Ru7 41.87(13) 2_646 2_556
O16 Ru5 Ru7 138.14(13) 1_455 2_556
O13 Ru5 Ru7 91.15(13) 2_546 2_556
O13 Ru5 Ru7 88.86(13) . 2_556
O14 Ru5 Ru7 42.77(13) 2_546 2_556
O14 Ru5 Ru7 137.23(13) . 2_556
Ru6 Ru5 Ru7 60.499(14) 2_546 2_556
Ru6 Ru5 Ru7 119.503(14) . 2_556
O16 Ru5 Ru7 138.13(13) 2_646 1_545
O16 Ru5 Ru7 41.86(13) 1_455 1_545
O13 Ru5 Ru7 88.85(13) 2_546 1_545
O13 Ru5 Ru7 91.14(13) . 1_545
O14 Ru5 Ru7 137.23(13) 2_546 1_545
O14 Ru5 Ru7 42.77(13) . 1_545
Ru6 Ru5 Ru7 119.502(14) 2_546 1_545
Ru6 Ru5 Ru7 60.497(13) . 1_545
Ru7 Ru5 Ru7 180.0 2_556 1_545
O16 Ru5 Na12 88.97(14) 2_646 2_546
O16 Ru5 Na12 91.03(14) 1_455 2_546
O13 Ru5 Na12 46.14(15) 2_546 2_546
O13 Ru5 Na12 133.86(15) . 2_546
O14 Ru5 Na12 49.07(14) 2_546 2_546
O14 Ru5 Na12 130.93(14) . 2_546
Ru6 Ru5 Na12 60.22(6) 2_546 2_546
Ru6 Ru5 Na12 119.78(6) . 2_546
Ru7 Ru5 Na12 64.13(6) 2_556 2_546
Ru7 Ru5 Na12 115.87(6) 1_545 2_546
O16 Ru5 Na12 91.03(14) 2_646 .
O16 Ru5 Na12 88.97(14) 1_455 .
O13 Ru5 Na12 133.86(15) 2_546 .
O13 Ru5 Na12 46.14(15) . .
O14 Ru5 Na12 130.93(14) 2_546 .
O14 Ru5 Na12 49.07(14) . .
Ru6 Ru5 Na12 119.78(6) 2_546 .
Ru6 Ru5 Na12 60.22(6) . .
Ru7 Ru5 Na12 115.87(6) 2_556 .
Ru7 Ru5 Na12 64.13(6) 1_545 .
Na12 Ru5 Na12 180.0 2_546 .
O21 Ru6 O24 99.2(2) 1_455 .
O21 Ru6 O8 87.5(2) 1_455 1_455
O24 Ru6 O8 98.5(2) . 1_455
O21 Ru6 O3 96.2(2) 1_455 .
O24 Ru6 O3 92.5(2) . .
O8 Ru6 O3 167.71(19) 1_455 .
O21 Ru6 O13 164.5(2) 1_455 .
O24 Ru6 O13 92.34(19) . .
O8 Ru6 O13 80.6(2) 1_455 .
O3 Ru6 O13 93.60(18) . .
O21 Ru6 O16 92.7(2) 1_455 1_455
O24 Ru6 O16 166.2(2) . 1_455
O8 Ru6 O16 88.82(18) 1_455 1_455
O3 Ru6 O16 79.30(17) . 1_455
O13 Ru6 O16 77.26(17) . 1_455
O21 Ru6 Na11 52.84(18) 1_455 1_455
O24 Ru6 Na11 56.20(17) . 1_455
O8 Ru6 Na11 68.25(17) 1_455 1_455
O3 Ru6 Na11 123.08(16) . 1_455
O13 Ru6 Na11 129.32(15) . 1_455
O16 Ru6 Na11 137.59(14) 1_455 1_455
O21 Ru6 Na12 64.7(2) 1_455 1_455
O24 Ru6 Na12 143.90(17) . 1_455
O8 Ru6 Na12 51.21(15) 1_455 1_455
O3 Ru6 Na12 120.14(14) . 1_455
O13 Ru6 Na12 99.92(15) . 1_455
O16 Ru6 Na12 48.58(14) 1_455 1_455
Na11 Ru6 Na12 90.75(10) 1_455 1_455
O21 Ru6 Ru5 130.05(17) 1_455 .
O24 Ru6 Ru5 130.66(15) . .
O8 Ru6 Ru5 83.71(15) 1_455 .
O3 Ru6 Ru5 84.98(12) . .
O13 Ru6 Ru5 39.03(12) . .
O16 Ru6 Ru5 38.24(12) 1_455 .
Na11 Ru6 Ru5 151.93(10) 1_455 .
Na12 Ru6 Ru5 71.78(7) 1_455 .
O21 Ru6 Ru8 124.36(18) 1_455 2_556
O24 Ru6 Ru8 92.10(15) . 2_556
O8 Ru6 Ru8 36.89(15) 1_455 2_556
O3 Ru6 Ru8 137.78(13) . 2_556
O13 Ru6 Ru8 44.28(13) . 2_556
O16 Ru6 Ru8 86.77(12) 1_455 2_556
Na11 Ru6 Ru8 93.71(10) 1_455 2_556
Na12 Ru6 Ru8 74.44(7) 1_455 2_556
Ru5 Ru6 Ru8 60.965(14) . 2_556
O21 Ru6 Na7 45.69(18) 1_455 2
O24 Ru6 Na7 95.53(16) . 2
O8 Ru6 Na7 132.76(16) 1_455 2
O3 Ru6 Na7 50.65(14) . 2
O13 Ru6 Na7 143.59(14) . 2
O16 Ru6 Na7 87.87(13) 1_455 2
Na11 Ru6 Na7 83.38(11) 1_455 2
Na12 Ru6 Na7 94.34(9) 1_455 2
Ru5 Ru6 Na7 118.84(5) . 2
Ru8 Ru6 Na7 168.42(6) 2_556 2
O21 Ru6 Na12 144.67(19) 1_455 .
O24 Ru6 Na12 79.10(17) . .
O8 Ru6 Na12 127.81(16) 1_455 .
O3 Ru6 Na12 49.11(15) . .
O13 Ru6 Na12 47.84(15) . .
O16 Ru6 Na12 87.17(14) 1_455 .
Na11 Ru6 Na12 135.16(10) 1_455 .
Na12 Ru6 Na12 133.15(13) 1_455 .
Ru5 Ru6 Na12 62.39(7) . .
Ru8 Ru6 Na12 90.92(7) 2_556 .
Na7 Ru6 Na12 99.06(9) 2 .
O23 Ru7 O20 99.3(2) . .
O23 Ru7 O3 91.3(2) . 1_565
O20 Ru7 O3 97.1(2) . 1_565
O23 Ru7 O12 93.8(2) . .
O20 Ru7 O12 91.9(2) . .
O3 Ru7 O12 168.78(18) 1_565 .
O23 Ru7 O16 167.1(2) . 1_465
O20 Ru7 O16 91.5(2) . 1_465
O3 Ru7 O16 80.22(18) 1_565 1_465
O12 Ru7 O16 92.91(18) . 1_465
O23 Ru7 O14 93.4(2) . 1_565
O20 Ru7 O14 165.5(2) . 1_565
O3 Ru7 O14 89.62(17) 1_565 1_565
O12 Ru7 O14 80.14(17) . 1_565
O16 Ru7 O14 76.93(17) 1_465 1_565
O23 Ru7 Na13 136.02(18) . 1_455
O20 Ru7 Na13 62.44(19) . 1_455
O3 Ru7 Na13 128.49(15) 1_565 1_455
O12 Ru7 Na13 51.01(15) . 1_455
O16 Ru7 Na13 55.85(14) 1_465 1_455
O14 Ru7 Na13 103.43(15) 1_565 1_455
O23 Ru7 Ru5 132.29(18) . 1_565
O20 Ru7 Ru5 128.44(17) . 1_565
O3 Ru7 Ru5 84.40(12) 1_565 1_565
O12 Ru7 Ru5 84.76(13) . 1_565
O16 Ru7 Ru5 37.65(12) 1_465 1_565
O14 Ru7 Ru5 39.30(13) 1_565 1_565
Na13 Ru7 Ru5 76.58(8) 1_455 1_565
O23 Ru7 Na7 92.83(18) . 2_565
O20 Ru7 Na7 46.02(16) . 2_565
O3 Ru7 Na7 51.52(14) 1_565 2_565
O12 Ru7 Na7 137.93(14) . 2_565
O16 Ru7 Na7 89.53(13) 1_465 2_565
O14 Ru7 Na7 140.75(13) 1_565 2_565
Na13 Ru7 Na7 98.58(9) 1_455 2_565
Ru5 Ru7 Na7 119.38(5) 1_565 2_565
O23 Ru7 Ru8 90.77(17) . .
O20 Ru7 Ru8 128.91(16) . .
O3 Ru7 Ru8 132.87(13) 1_565 .
O12 Ru7 Ru8 37.20(13) . .
O16 Ru7 Ru8 87.94(12) 1_465 .
O14 Ru7 Ru8 43.27(12) 1_565 .
Na13 Ru7 Ru8 75.76(7) 1_455 .
Ru5 Ru7 Ru8 60.562(14) 1_565 .
Na7 Ru7 Ru8 174.27(5) 2_565 .
O23 Ru7 Na13 44.31(19) . .
O20 Ru7 Na13 143.37(19) . .
O3 Ru7 Na13 88.88(15) 1_565 .
O12 Ru7 Na13 87.86(15) . .
O16 Ru7 Na13 125.07(14) 1_465 .
O14 Ru7 Na13 49.11(15) 1_565 .
Na13 Ru7 Na13 136.66(13) 1_455 .
Ru5 Ru7 Na13 88.03(7) 1_565 .
Na7 Ru7 Na13 123.96(9) 2_565 .
Ru8 Ru7 Na13 61.53(7) . .
O23 Ru7 Na1 54.98(18) . .
O20 Ru7 Na1 44.60(18) . .
O3 Ru7 Na1 101.44(13) 1_565 .
O12 Ru7 Na1 89.67(14) . .
O16 Ru7 Na1 136.13(13) 1_465 .
O14 Ru7 Na1 146.21(13) 1_565 .
Na13 Ru7 Na1 94.47(9) 1_455 .
Ru5 Ru7 Na1 171.05(5) 1_565 .
Na7 Ru7 Na1 61.29(7) 2_565 .
Ru8 Ru7 Na1 117.77(5) . .
Na13 Ru7 Na1 98.78(9) . .
O6 Ru8 O18 97.8(2) . .
O6 Ru8 O8 93.6(2) . 2_656
O18 Ru8 O8 96.2(2) . 2_656
O6 Ru8 O12 97.0(2) . .
O18 Ru8 O12 90.7(2) . .
O8 Ru8 O12 166.3(2) 2_656 .
O6 Ru8 O14 92.7(2) . 1_565
O18 Ru8 O14 166.9(2) . 1_565
O8 Ru8 O14 90.86(19) 2_656 1_565
O12 Ru8 O14 80.18(17) . 1_565
O6 Ru8 O13 167.1(2) . 2_556
O18 Ru8 O13 93.5(2) . 2_556
O8 Ru8 O13 79.0(2) 2_656 2_556
O12 Ru8 O13 88.93(18) . 2_556
O14 Ru8 O13 77.00(17) 1_565 2_556
O6 Ru8 Ru6 130.78(17) . 2_556
O18 Ru8 Ru6 91.22(15) . 2_556
O8 Ru8 Ru6 37.16(15) 2_656 2_556
O12 Ru8 Ru6 131.29(14) . 2_556
O14 Ru8 Ru6 87.80(12) 1_565 2_556
O13 Ru8 Ru6 42.37(12) 2_556 2_556
O6 Ru8 Ru7 92.56(16) . .
O18 Ru8 Ru7 128.17(15) . .
O8 Ru8 Ru7 133.71(14) 2_656 .
O12 Ru8 Ru7 37.49(13) . .
O14 Ru8 Ru7 43.02(12) 1_565 .
O13 Ru8 Ru7 85.20(12) 2_556 .
Ru6 Ru8 Ru7 118.79(2) 2_556 .
O6 Ru8 Na11 46.01(17) . .
O18 Ru8 Na11 52.56(18) . .
O8 Ru8 Na11 104.43(17) 2_656 .
O12 Ru8 Na11 89.13(15) . .
O14 Ru8 Na11 135.84(15) 1_565 .
O13 Ru8 Na11 146.00(14) 2_556 .
Ru6 Ru8 Na11 128.61(9) 2_556 .
Ru7 Ru8 Na11 112.51(9) . .
O6 Ru8 Na8 97.84(17) . .
O18 Ru8 Na8 42.84(16) . .
O8 Ru8 Na8 138.55(15) 2_656 .
O12 Ru8 Na8 48.02(14) . .
O14 Ru8 Na8 127.94(13) 1_565 .
O13 Ru8 Na8 94.66(13) 2_556 .
Ru6 Ru8 Na8 119.98(6) 2_556 .
Ru7 Ru8 Na8 85.51(6) . .
Na11 Ru8 Na8 60.02(8) . .
O6 Ru8 Na13 44.07(16) . .
O18 Ru8 Na13 141.04(18) . .
O8 Ru8 Na13 94.43(16) 2_656 .
O12 Ru8 Na13 87.40(15) . .
O14 Ru8 Na13 48.63(14) 1_565 .
O13 Ru8 Na13 125.31(13) 2_556 .
Ru6 Ru8 Na13 118.56(7) 2_556 .
Ru7 Ru8 Na13 60.76(7) . .
Na11 Ru8 Na13 88.49(10) . .
Na8 Ru8 Na13 121.05(9) . .
O6 Ru8 Na10 51.98(18) . 2_656
O18 Ru8 Na10 94.89(17) . 2_656
O8 Ru8 Na10 42.13(16) 2_656 2_656
O12 Ru8 Na10 148.96(15) . 2_656
O14 Ru8 Na10 97.75(14) 1_565 2_656
O13 Ru8 Na10 121.04(14) 2_556 2_656
Ru6 Ru8 Na10 79.17(6) 2_556 2_656
Ru7 Ru8 Na10 129.60(6) . 2_656
Na11 Ru8 Na10 70.70(9) . 2_656
Na8 Ru8 Na10 128.32(8) . 2_656
Na13 Ru8 Na10 69.27(9) . 2_656
Ru15 Ru16 Ru17 59.5(3) . 1_545
Ru16 Ru17 Ru18 120.0(4) 1_565 .
O17 Ru2 O11 95.1(2) . .
O17 Ru2 O1 92.55(19) . 2
O11 Ru2 O1 97.43(19) . 2
O17 Ru2 O2 96.07(19) . .
O11 Ru2 O2 91.47(19) . .
O1 Ru2 O2 167.02(17) 2 .
O17 Ru2 O10 168.68(19) . .
O11 Ru2 O10 93.79(18) . .
O1 Ru2 O10 79.36(17) 2 .
O2 Ru2 O10 90.68(17) . .
O17 Ru2 O7 93.27(18) . .
O11 Ru2 O7 168.64(18) . .
O1 Ru2 O7 89.84(17) 2 .
O2 Ru2 O7 80.01(17) . .
O10 Ru2 O7 78.92(15) . .
O17 Ru2 Ru4 92.09(14) . .
O11 Ru2 Ru4 129.28(15) . .
O1 Ru2 Ru4 132.35(13) 2 .
O2 Ru2 Ru4 37.82(12) . .
O10 Ru2 Ru4 87.67(11) . .
O7 Ru2 Ru4 42.54(11) . .
O17 Ru2 Na2 45.52(15) . .
O11 Ru2 Na2 140.59(15) . .
O1 Ru2 Na2 87.78(14) 2 .
O2 Ru2 Na2 91.34(13) . .
O10 Ru2 Na2 125.47(12) . .
O7 Ru2 Na2 48.01(12) . .
Ru4 Ru2 Na2 63.26(5) . .
O17 Ru2 Na6 138.42(15) . 2_455
O11 Ru2 Na6 44.49(15) . 2_455
O1 Ru2 Na6 85.29(14) 2 2_455
O2 Ru2 Na6 94.59(13) . 2_455
O10 Ru2 Na6 49.45(12) . 2_455
O7 Ru2 Na6 128.18(12) . 2_455
Ru4 Ru2 Na6 119.54(6) . 2_455
Na2 Ru2 Na6 172.16(8) . 2_455
O17 Ru2 Na3 88.45(15) . 2
O11 Ru2 Na3 53.29(16) . 2
O1 Ru2 Na3 44.94(14) 2 2
O2 Ru2 Na3 144.76(13) . 2
O10 Ru2 Na3 91.28(12) . 2
O7 Ru2 Na3 134.76(12) . 2
Ru4 Ru2 Na3 177.27(5) . 2
Na2 Ru2 Na3 115.55(7) . 2
Na6 Ru2 Na3 61.29(7) 2_455 2
O17 Ru2 Na5 48.34(15) . 2_465
O11 Ru2 Na5 47.15(15) . 2_465
O1 Ru2 Na5 102.35(14) 2 2_465
O2 Ru2 Na5 90.63(13) . 2_465
O10 Ru2 Na5 140.94(12) . 2_465
O7 Ru2 Na5 139.53(12) . 2_465
Ru4 Ru2 Na5 115.62(6) . 2_465
Na2 Ru2 Na5 93.51(7) . 2_465
Na6 Ru2 Na5 91.55(7) 2_455 2_465
Na3 Ru2 Na5 66.63(7) 2 2_465
O17 Ru2 Na7 49.65(15) . .
O11 Ru2 Na7 98.37(15) . .
O1 Ru2 Na7 42.90(13) 2 .
O2 Ru2 Na7 144.85(13) . .
O10 Ru2 Na7 121.95(12) . .
O7 Ru2 Na7 92.90(12) . .
Ru4 Ru2 Na7 123.29(5) . .
Na2 Ru2 Na7 60.19(7) . .
Na6 Ru2 Na7 115.97(7) 2_455 .
Na3 Ru2 Na7 55.38(7) 2 .
Na5 Ru2 Na7 72.56(7) 2_465 .
O19 Ru3 O15 97.9(2) . .
O19 Ru3 O5 100.0(2) . .
O15 Ru3 O5 92.22(19) . .
O19 Ru3 O1 90.1(2) . .
O15 Ru3 O1 95.18(19) . .
O5 Ru3 O1 166.56(18) . .
O19 Ru3 O4 88.83(18) . .
O15 Ru3 O4 170.84(18) . .
O5 Ru3 O4 80.44(17) . .
O1 Ru3 O4 91.00(16) . .
O19 Ru3 O10 162.14(18) . 2
O15 Ru3 O10 96.54(18) . 2
O5 Ru3 O10 89.92(17) . 2
O1 Ru3 O10 78.11(17) . 2
O4 Ru3 O10 78.11(15) . 2
O19 Ru3 Na6 58.18(16) . .
O15 Ru3 Na6 135.73(15) . .
O5 Ru3 Na6 126.04(14) . .
O1 Ru3 Na6 52.89(14) . .
O4 Ru3 Na6 53.34(12) . .
O10 Ru3 Na6 103.99(13) 2 .
O19 Ru3 Na8 46.02(15) . .
O15 Ru3 Na8 52.47(15) . .
O5 Ru3 Na8 93.30(14) . .
O1 Ru3 Na8 100.11(13) . .
O4 Ru3 Na8 132.90(12) . .
O10 Ru3 Na8 148.92(12) 2 .
Na6 Ru3 Na8 98.97(8) . .
O19 Ru3 Ru4 90.07(14) . .
O15 Ru3 Ru4 130.17(14) . .
O5 Ru3 Ru4 38.09(12) . .
O1 Ru3 Ru4 134.10(13) . .
O4 Ru3 Ru4 43.12(11) . .
O10 Ru3 Ru4 88.64(11) 2 .
Na6 Ru3 Ru4 89.58(6) . .
Na8 Ru3 Ru4 112.40(6) . .
O19 Ru3 Ru1 125.80(14) . .
O15 Ru3 Ru1 136.24(14) . .
O5 Ru3 Ru1 83.43(13) . .
O1 Ru3 Ru1 83.46(12) . .
O4 Ru3 Ru1 37.91(11) . .
O10 Ru3 Ru1 40.20(11) 2 .
Na6 Ru3 Ru1 76.16(6) . .
Na8 Ru3 Ru1 170.62(6) . .
Ru4 Ru3 Ru1 60.060(13) . .
O19 Ru3 Na3 88.21(15) . .
O15 Ru3 Na3 48.66(15) . .
O5 Ru3 Na3 140.87(14) . .
O1 Ru3 Na3 47.46(13) . .
O4 Ru3 Na3 138.33(12) . .
O10 Ru3 Na3 93.47(12) 2 .
Na6 Ru3 Na3 90.82(8) . .
Na8 Ru3 Na3 65.29(8) . .
Ru4 Ru3 Na3 177.70(6) . .
Ru1 Ru3 Na3 122.23(5) . .
O19 Ru3 Na6 143.34(15) . 1_655
O15 Ru3 Na6 46.43(15) . 1_655
O5 Ru3 Na6 90.97(14) . 1_655
O1 Ru3 Na6 86.05(14) . 1_655
O4 Ru3 Na6 127.63(12) . 1_655
O10 Ru3 Na6 50.12(12) 2 1_655
Na6 Ru3 Na6 137.45(10) . 1_655
Na8 Ru3 Na6 98.88(8) . 1_655
Ru4 Ru3 Na6 118.15(6) . 1_655
Ru1 Ru3 Na6 89.98(6) . 1_655
Na3 Ru3 Na6 62.81(7) . 1_655
O22 Ru4 O9 98.4(2) . .
O22 Ru4 O5 99.7(2) . .
O9 Ru4 O5 92.62(19) . .
O22 Ru4 O2 88.1(2) . .
O9 Ru4 O2 95.48(18) . .
O5 Ru4 O2 167.81(18) . .
O22 Ru4 O4 90.91(19) . .
O9 Ru4 O4 169.01(19) . .
O5 Ru4 O4 80.04(17) . .
O2 Ru4 O4 90.58(16) . .
O22 Ru4 O7 163.11(19) . .
O9 Ru4 O7 94.12(18) . .
O5 Ru4 O7 90.89(17) . .
O2 Ru4 O7 79.47(16) . .
O4 Ru4 O7 77.95(15) . .
O22 Ru4 Na14 80.57(15) . 1_455
O9 Ru4 Na14 49.99(14) . 1_455
O5 Ru4 Na14 141.59(13) . 1_455
O2 Ru4 Na14 48.68(12) . 1_455
O4 Ru4 Na14 138.26(11) . 1_455
O7 Ru4 Na14 99.22(11) . 1_455
O22 Ru4 Na9 64.96(17) . .
O9 Ru4 Na9 138.78(15) . .
O5 Ru4 Na9 126.17(14) . .
O2 Ru4 Na9 49.20(13) . .
O4 Ru4 Na9 51.04(12) . .
O7 Ru4 Na9 98.17(13) . .
Na14 Ru4 Na9 89.13(5) 1_455 .
O22 Ru4 Ru3 91.23(16) . .
O9 Ru4 Ru3 130.32(14) . .
O5 Ru4 Ru3 37.72(13) . .
O2 Ru4 Ru3 133.65(12) . .
O4 Ru4 Ru3 43.08(11) . .
O7 Ru4 Ru3 89.21(11) . .
Na14 Ru4 Ru3 171.557(19) 1_455 .
Na9 Ru4 Ru3 89.20(5) . .
O22 Ru4 Ru1 128.08(15) . .
O9 Ru4 Ru1 133.38(15) . .
O5 Ru4 Ru1 83.47(13) . .
O2 Ru4 Ru1 84.34(12) . .
O4 Ru4 Ru1 38.13(11) . .
O7 Ru4 Ru1 39.83(11) . .
Na14 Ru4 Ru1 126.639(16) 1_455 .
Na9 Ru4 Ru1 71.67(6) . .
Ru3 Ru4 Ru1 60.394(13) . .
O22 Ru4 Ru2 125.33(16) . .
O9 Ru4 Ru2 92.24(14) . .
O5 Ru4 Ru2 133.31(13) . .
O2 Ru4 Ru2 37.38(12) . .
O4 Ru4 Ru2 87.01(11) . .
O7 Ru4 Ru2 42.43(11) . .
Na14 Ru4 Ru2 66.331(13) 1_455 .
Na9 Ru4 Ru2 72.02(6) . .
Ru3 Ru4 Ru2 120.845(19) . .
Ru1 Ru4 Ru2 60.457(12) . .
O22 Ru4 Na1 96.80(16) . .
O9 Ru4 Na1 45.02(15) . .
O5 Ru4 Na1 48.28(13) . .
O2 Ru4 Na1 140.50(13) . .
O4 Ru4 Na1 128.31(12) . .
O7 Ru4 Na1 100.07(12) . .
Na14 Ru4 Na1 93.36(5) 1_455 .
Na9 Ru4 Na1 160.94(8) . .
Ru3 Ru4 Na1 85.58(5) . .
Ru1 Ru4 Na1 120.54(5) . .
Ru2 Ru4 Na1 126.08(5) . .
Ru12 Ru13 Ru14 122.6(11) 2 .

loop_
_geom_bond_atom_site_label_1
_geom_bond_atom_site_label_2
_geom_bond_distance
_geom_bond_site_symmetry_2
Na1 O22 2.328(6) 1_655
Na1 O9 2.335(5) .
Na1 O20 2.356(6) .
Na1 O17 2.422(5) 2_565
Na1 O5 2.427(5) .
Na1 O23 2.686(6) .
Na1 Na4 2.929(4) .
Na1 Na5 3.016(4) 1_655
Na1 Ru4 3.244(3) .
Na1 Na2 3.259(4) 2_565
Na1 Na5 3.262(4) .
Na1 Ru7 3.278(3) .
Na2 O17 2.320(5) .
Na2 O7 2.382(5) .
Na2 O9 2.385(5) 2_565
Na2 O2 2.389(5) 1_655
Na2 O9 2.534(6) .
Na2 O11 2.687(6) 1_655
Na2 Na14 2.960(3) .
Na2 Na9 3.036(4) 1_655
Na2 Ru2 3.205(3) .
Na2 Na1 3.259(4) 2_565
Na2 Na7 3.268(4) .
Na2 Ru4 3.337(3) .
Na3 O21 2.259(6) .
Na3 O3 2.310(5) .
Na3 O1 2.347(5) .
Na3 O15 2.399(5) .
Na3 O11 2.637(6) 2
Na3 O24 2.645(6) .
Na3 Na7 3.065(4) 2
Na3 Ru3 3.178(3) .
Na3 Na11 3.214(4) .
Na3 Ru2 3.286(3) 2
Na3 Na12 3.302(5) .
Na3 Na6 3.337(4) 1_655
Na4 O19 2.314(6) 1_655
Na4 O23 2.357(6) .
Na4 O15 2.416(6) .
Na4 O22 2.421(6) 1_655
Na4 O12 2.597(6) .
Na4 O6 2.775(7) .
Na4 O5 2.819(6) .
Na4 Na11 3.057(5) .
Na4 Ru7 3.296(3) .
Na4 Na6 3.380(4) 1_655
Na4 Na8 3.397(4) .
Na5 O23 2.263(6) 1_455
Na5 O20 2.350(6) .
Na5 O22 2.426(6) .
Na5 O11 2.443(5) 2_465
Na5 O17 2.482(5) 2_465
Na5 O9 2.771(6) .
Na5 Na1 3.016(4) 1_455
Na5 Na7 3.140(4) 2_565
Na5 Ru2 3.292(3) 2_465
Na5 Ru4 3.359(3) .
Na5 Na14 3.371(3) 1_455
Na6 O11 2.332(5) 2_455
Na6 O15 2.366(5) 1_455
Na6 O1 2.379(5) .
Na6 O4 2.412(5) .
Na6 O10 2.478(5) 2_455
Na6 O19 2.536(5) .
Na6 Na7 2.966(4) 2
Na6 Ru3 2.972(3) .
Na6 Na9 3.074(4) .
Na6 Ru3 3.226(3) 1_455
Na6 Ru2 3.261(3) 2_455
Na6 Na3 3.337(4) 1_455
Na7 O20 2.295(6) 2_565
Na7 O1 2.296(5) 2
Na7 O21 2.317(6) 2_655
Na7 O11 2.369(5) 1_655
Na7 O3 2.467(5) 2
Na7 O17 2.539(6) .
Na7 Na6 2.966(4) 2
Na7 Na3 3.065(4) 2
Na7 Na5 3.140(4) 2_565
Na7 Ru7 3.151(3) 2_565
Na7 Ru6 3.189(3) 2
Na8 O19 2.273(5) .
Na8 O18 2.290(6) .
Na8 O6 2.432(6) 1_455
Na8 O12 2.436(5) .
Na8 O15 2.473(5) .
Na8 O24 2.481(6) .
Na8 Na11 3.010(5) 1_455
Na8 Ru3 3.118(3) .
Na8 Na13 3.140(5) 1_455
Na8 Na10 3.141(4) 2_556
Na8 Na11 3.234(5) .
Na8 Ru8 3.266(3) .
Na9 O2 2.301(5) .
Na9 O10 2.339(5) 2_455
Na9 O4 2.374(5) .
Na9 O7 2.410(5) 1_455
Na9 O5 2.450(6) 1_455
Na9 O22 2.801(6) .
Na9 Na2 3.036(4) 1_455
Na9 Ru4 3.039(3) .
Na9 Ru1 3.153(3) 1_455
Na9 Ru3 3.332(3) 1_455
Na9 Ru4 3.353(3) 1_455
Na10 O8 2.277(6) .
Na10 O18 2.344(6) .
Na10 O18 2.416(6) 2_556
Na10 O24 2.472(6) .
Na10 O6 2.618(6) 2_656
Na10 O13 2.678(6) .
Na10 Na10 2.926(7) 2_556
Na10 Na12 3.077(5) .
Na10 Na8 3.141(4) 2_556
Na10 Ru8 3.312(3) 2_656
Na10 Ru8 3.429(4) 2_556
Na10 Na11 3.490(6) .
Na11 O6 2.335(6) .
Na11 O21 2.357(6) .
Na11 O24 2.464(6) 1_655
Na11 O18 2.542(7) .
Na11 O15 2.650(6) .
Na11 O19 2.740(7) 1_655
Na11 O8 2.883(7) .
Na11 Ru6 2.957(4) 1_655
Na11 Na8 3.010(5) 1_655
Na11 Ru8 3.199(4) .
Na12 O16 2.309(6) .
Na12 O13 2.388(6) .
Na12 O8 2.396(6) .
Na12 O3 2.438(6) .
Na12 O14 2.489(6) .
Na12 O21 2.826(7) .
Na12 Na13 3.070(5) 1_545
Na12 Ru6 3.073(3) 1_655
Na12 Ru6 3.221(3) .
Na12 Ru5 3.289(3) .
Na13 O12 2.301(6) 1_655
Na13 O23 2.337(7) .
Na13 O6 2.343(6) .
Na13 O14 2.463(6) 1_565
Na13 O16 2.492(6) 1_565
Na13 O20 2.661(7) 1_655
Na13 Ru7 2.956(3) 1_655
Na13 Na12 3.070(5) 1_565
Na13 Na8 3.140(5) 1_655
Na13 Ru7 3.258(3) .
Na13 Ru8 3.282(4) .
Na14 O2 2.274(4) 2_565
Na14 O2 2.274(4) 1_655
Na14 O9 2.321(5) 1_655
Na14 O9 2.321(5) 2_565
Na14 O17 2.812(5) 2_565
Na14 O17 2.812(5) 1_655
Na14 Na2 2.960(3) 2_665
Na14 Ru4 3.0284(5) 1_655
Na14 Ru4 3.0285(5) 2_565
Na14 Na5 3.371(3) 1_655
Na14 Na5 3.371(3) 2_565
O1 Ru2 1.979(4) 2
O1 Ru3 1.993(4) .
O1 Na7 2.296(5) 2
O2 Ru2 1.983(4) .
O2 Ru4 2.003(4) .
O2 Na14 2.274(4) 1_455
O2 Na2 2.389(5) 1_455
O3 Ru6 1.985(5) .
O3 Ru7 1.985(4) 1_545
O3 Na7 2.467(5) 2
O4 Ru1 1.969(4) .
O4 Ru3 2.141(4) .
O4 Ru4 2.142(4) .
O5 Ru3 1.973(4) .
O5 Ru4 1.990(4) .
O5 Na9 2.450(6) 1_655
O6 Ru8 1.832(5) .
O6 Na8 2.432(6) 1_655
O6 Na10 2.618(6) 2_656
O7 Ru1 2.032(4) .
O7 Ru2 2.139(4) .
O7 Ru4 2.143(4) .
O7 Na9 2.410(5) 1_655
O8 Ru8 1.960(5) 2_656
O8 Ru6 1.973(5) 1_655
O9 Ru4 1.859(4) .
O9 Na14 2.321(5) 1_455
O9 Na2 2.385(5) 2_565
O10 Ru1 2.049(4) .
O10 Ru2 2.134(4) .
O10 Ru3 2.174(4) 2
O10 Na9 2.339(5) 2_455
O10 Na6 2.478(5) 2_455
O11 Ru2 1.860(4) .
O11 Na6 2.332(5) 2_455
O11 Na7 2.369(5) 1_455
O11 Na5 2.443(5) 2_465
O11 Na3 2.637(6) 2
O11 Na2 2.687(6) 1_455
O12 Ru8 1.979(4) .
O12 Ru7 1.992(4) .
O12 Na13 2.301(6) 1_455
O13 Ru5 1.993(4) .
O13 Ru6 2.120(5) .
O13 Ru8 2.196(5) 2_556
O14 Ru5 2.013(5) .
O14 Ru7 2.158(4) 1_545
O14 Ru8 2.168(4) 1_545
O14 Na13 2.463(6) 1_545
O15 Ru3 1.855(4) .
O15 Na6 2.366(5) 1_655
O16 Ru5 1.955(5) 1_655
O16 Ru7 2.136(4) 1_645
O16 Ru6 2.174(4) 1_655
O16 Na13 2.492(6) 1_545
O17 Ru2 1.850(4) .
O17 Na1 2.422(5) 2_565
O17 Na5 2.482(5) 2_465
O17 Na14 2.812(5) 1_455
O18 Ru8 1.837(5) .
O18 Na10 2.416(6) 2_556
O19 Ru3 1.803(5) .
O19 Na4 2.314(6) 1_455
O19 Na11 2.740(7) 1_455
O20 Ru7 1.831(5) .
O20 Na7 2.295(6) 2_565
O20 Na13 2.661(6) 1_455
O21 Ru6 1.827(5) 1_655
O21 Na7 2.317(6) 2_655
O22 Ru4 1.800(5) .
O22 Na1 2.328(6) 1_455
O22 Na4 2.421(6) 1_455
O23 Ru7 1.803(5) .
O23 Na5 2.263(6) 1_655
O24 Ru6 1.832(5) .
O24 Na11 2.464(6) 1_455
Ru1 O4 1.969(4) 2
Ru1 O7 2.032(4) 2
Ru1 O10 2.049(4) 2
Ru1 Ru4 3.1434(5) .
Ru1 Ru4 3.1434(5) 2
Ru1 Na9 3.153(3) 1_655
Ru1 Na9 3.153(3) 2_455
Ru1 Ru3 3.1538(5) 2
Ru1 Ru3 3.1539(5) .
Ru5 O16 1.955(5) 2_646
Ru5 O16 1.955(5) 1_455
Ru5 O13 1.993(4) 2_546
Ru5 O14 2.013(5) 2_546
Ru5 Ru6 3.1262(5) 2_546
Ru5 Ru6 3.1262(5) .
Ru5 Ru7 3.1473(5) 2_556
Ru5 Ru7 3.1474(5) 1_545
Ru5 Na12 3.289(4) 2_546
Ru6 O21 1.827(5) 1_455
Ru6 O8 1.973(5) 1_455
Ru6 O16 2.174(4) 1_455
Ru6 Na11 2.957(4) 1_455
Ru6 Na12 3.073(3) 1_455
Ru6 Ru8 3.1399(8) 2_556
Ru6 Na7 3.189(3) 2
Ru7 O3 1.985(4) 1_565
Ru7 O16 2.136(4) 1_465
Ru7 O14 2.158(4) 1_565
Ru7 Na13 2.956(3) 1_455
Ru7 Ru5 3.1474(5) 1_565
Ru7 Na7 3.151(3) 2_565
Ru7 Ru8 3.1566(7) .
Ru8 O8 1.960(5) 2_656
Ru8 O14 2.168(4) 1_565
Ru8 O13 2.196(5) 2_556
Ru8 Ru6 3.1398(7) 2_556
Ru8 Na10 3.312(3) 2_656
Ru15 Ru16 3.098(13) .
Ru16 Ru17 3.153(12) 1_545
Ru17 Ru16 3.153(12) 1_565
Ru17 Ru18 3.156(12) .
Ru2 O1 1.980(4) 2
Ru2 Ru4 3.1578(7) .
Ru2 Na6 3.261(3) 2_455
Ru2 Na3 3.286(3) 2
Ru2 Na5 3.291(3) 2_465
Ru3 O10 2.174(4) 2
Ru3 Ru4 3.1270(7) .
Ru3 Na6 3.226(3) 1_655
Ru4 Na14 3.0285(5) 1_455
Ru12 Ru13 3.05(4) 2
Ru13 Ru12 3.05(4) 2
Ru13 Ru14 3.16(4) .
